data_7007644
loop_
_publ_author_name
'Sciarone, Timo J. J.'
'Nijhuis, Christian A.'
'Meetsma, Auke'
'Hessen, Bart'

_publ_section_title
;
 Synthesis and reactivity of mono(amidinate) organoiron(II) complexes.
;
_journal_issue 41
_journal_name_full 'Dalton transactions (Cambridge, England : 2003)'
_journal_page_first 4896
_journal_page_last 4904
_journal_paper_doi 10.1039/b608108h
_journal_year 2006
_chemical_compound_source 'see text'
_chemical_formula_moiety 'C40 H55 Fe N3 Si'
_chemical_formula_sum 'C40 H55 Fe N3 Si'
_chemical_formula_weight 661.82
_chemical_name_systematic ' ?'
_space_group_IT_number 14
_symmetry_cell_setting monoclinic
_symmetry_Int_Tables_number 14
_symmetry_space_group_name_Hall '-P 2ybc'
_symmetry_space_group_name_H-M 'P 1 21/c 1'
_atom_sites_solution_hydrogens difmap
_atom_sites_solution_primary heavy
_atom_sites_solution_secondary direct
_audit_creation_date '2005-01-14 09:17:04'
_audit_creation_method
;
PLATON <TABLE ACC> option
SHELXL97-2 & Manual Editing
;
_audit_update_record
;
?
;
_cell_angle_alpha 90
_cell_angle_beta 109.342(1)
_cell_angle_gamma 90
_cell_formula_units_Z 8
_cell_length_a 22.329(1)
_cell_length_b 17.831(1)
_cell_length_c 20.489(1)
_cell_measurement_reflns_used 9178
_cell_measurement_temperature 100(1)
_cell_measurement_theta_max 26.72
_cell_measurement_theta_min 2.25
_cell_volume 7697.2(7)
_computing_cell_refinement 'SAINT, Bruker Version 6.02A, 2000'
_computing_data_collection 'SMART, Bruker Version 5.624, 2001'
_computing_data_reduction 'XPREP, Bruker Version 5.1/NT, 2000'
_computing_molecular_graphics
;
PLUTO (Meetsma, 2004)
PLATON (Spek, 2003)
;
_computing_publication_material 'PLATON (Spek, 2003)'
_computing_structure_refinement 'SHELXL-97 (Sheldrick, 1997)'
_computing_structure_solution
;
DIRDIF-99 (Beurskens et al., 1999)
;
_diffrn_ambient_temperature 100(1)
_diffrn_detector_area_resol_mean '4096x4096 / 62x62 (binned 512)'
_diffrn_measured_fraction_theta_full 0.995
_diffrn_measured_fraction_theta_max 0.993
_diffrn_measurement_device_type
;
Bruker Smart Apex; CCD area detector
;
_diffrn_measurement_method 'phi and omega scans'
_diffrn_radiation_detector
;
CCD area-detector
;
_diffrn_radiation_monochromator 'parallel mounted graphite'
_diffrn_radiation_source 'fine focus sealed Siemens Mo tube '
_diffrn_radiation_type MoK\a
_diffrn_radiation_wavelength 0.71073
_diffrn_reflns_av_R_equivalents 0.0609
_diffrn_reflns_av_sigmaI/netI 0.0623
_diffrn_reflns_limit_h_max 27
_diffrn_reflns_limit_h_min -27
_diffrn_reflns_limit_k_max 22
_diffrn_reflns_limit_k_min -22
_diffrn_reflns_limit_l_max 24
_diffrn_reflns_limit_l_min -25
_diffrn_reflns_number 60961
_diffrn_reflns_reduction_process
;
Intensity data were corrected for Lorentz and polarization
effects, decay and absorption and reduced to F~o~^2^
using SAINT (Bruker, 2000) and SADABS (Sheldrick, 2001)
;
_diffrn_reflns_theta_full 25.00
_diffrn_reflns_theta_max 26.37
_diffrn_reflns_theta_min 2.59
_diffrn_standards_decay_% 0
_diffrn_standards_number 0
_exptl_absorpt_coefficient_mu 0.452
_exptl_absorpt_correction_T_max 0.8992
_exptl_absorpt_correction_T_min 0.8103
_exptl_absorpt_correction_type multi-scan
_exptl_absorpt_process_details '(SADABS, Sheldrick, Bruker, 2000))'
_exptl_crystal_colour orange
_exptl_crystal_density_diffrn 1.142
_exptl_crystal_density_method 'not measured'
_exptl_crystal_description prism
_exptl_crystal_F_000 2848
_exptl_crystal_size_max 0.50
_exptl_crystal_size_mid 0.34
_exptl_crystal_size_min 0.24
_refine_diff_density_max 0.462
_refine_diff_density_min -0.249
_refine_diff_density_rms 0.059
_refine_ls_extinction_method none
_refine_ls_goodness_of_fit_ref 1.018
_refine_ls_hydrogen_treatment mixed
_refine_ls_matrix_type full
_refine_ls_number_parameters 1250
_refine_ls_number_reflns 15636
_refine_ls_number_restraints 0
_refine_ls_restrained_S_all 1.018
_refine_ls_R_factor_all 0.0756
_refine_ls_R_factor_gt 0.0440
_refine_ls_shift/su_max 0.002
_refine_ls_shift/su_mean 0.000
_refine_ls_structure_factor_coef Fsqd
_refine_ls_weighting_details 'calc w=1/[\s^2^(Fo^2^)+(0.0509P)^2^+0.0148P] where P=(Fo^2^+2Fc^2^)/3'
_refine_ls_weighting_scheme calc
_refine_ls_wR_factor_gt 0.0943
_refine_ls_wR_factor_ref 0.1057
_reflns_number_gt 10993
_reflns_number_total 15636
_reflns_threshold_expression I>2\s(I)
_cod_data_source_file b608108h.txt
_cod_data_source_block CP955
_cod_depositor_comments
;
The following automatic conversions were performed:
'_symmetry_cell_setting' value 'Monoclinic' changed to 'monoclinic'
according to '/home/saulius/struct/CIF-dictionaries/cif_core.dic'
dictionary named 'cif_core.dic' version 2.4.1 from
2010-06-29.

'_exptl_absorpt_correction_type' value 'Multi-Scan' changed
to 'multi-scan' according to
'/home/saulius/struct/CIF-dictionaries/cif_core.dic' dictionary named
'cif_core.dic' version 2.4.1 from 2010-06-29.

Automatic conversion script
Id: cif_fix_enum 1527 2010-12-29 10:47:43Z saulius 
;
_cod_original_sg_symbol_H-M 'P 21/c'
_cod_database_code 7007644
_vrn_publ_code_squeezed_elec 0.0
_vrn_publ_code_void_volume 73.0
_vrn_publ_code_frame_time_sec 10.0
_vrn_publ_code_meas_time_hour 8.0

loop_
_symmetry_equiv_pos_site_id
_symmetry_equiv_pos_as_xyz
1 x,y,z
2 -x,1/2+y,1/2-z
3 -x,-y,-z
4 x,1/2-y,1/2+z

loop_
_atom_site_aniso_label
_atom_site_aniso_U_11
_atom_site_aniso_U_22
_atom_site_aniso_U_33
_atom_site_aniso_U_23
_atom_site_aniso_U_13
_atom_site_aniso_U_12
Fe2 0.0156(2) 0.0177(2) 0.0194(2) -0.0031(1) 0.0023(1) -0.0004(1)
Si2 0.0206(3) 0.0310(3) 0.0206(4) 0.0000(3) 0.0061(3) -0.0078(3)
N21 0.0166(10) 0.0159(9) 0.0154(10) 0.0002(7) 0.0042(8) -0.0010(7)
N22 0.0154(10) 0.0175(9) 0.0167(10) 0.0021(7) 0.0040(8) -0.0003(7)
N23 0.0198(10) 0.0253(10) 0.0178(10) 0.0009(8) 0.0034(9) 0.0014(8)
C230A 0.027(3) 0.029(2) 0.051(4) 0.010(2) 0.012(3) -0.003(2)
C231A 0.044(3) 0.026(3) 0.055(5) -0.005(3) 0.006(3) 0.009(2)
C21 0.0166(12) 0.0198(10) 0.0076(11) -0.0019(8) -0.0006(9) -0.0046(9)
C22 0.0214(12) 0.0197(11) 0.0134(12) -0.0025(9) 0.0013(10) -0.0043(9)
C23 0.0282(14) 0.0193(12) 0.0228(13) 0.0018(10) 0.0058(11) -0.0064(10)
C24 0.0283(14) 0.0315(13) 0.0265(14) 0.0006(11) 0.0125(12) -0.0106(11)
C25 0.0192(13) 0.0295(13) 0.0255(14) -0.0052(10) 0.0102(11) -0.0009(10)
C26 0.0182(12) 0.0212(11) 0.0166(12) -0.0030(9) 0.0022(10) -0.0040(9)
C27 0.0240(13) 0.0184(11) 0.0207(13) -0.0003(9) 0.0077(11) -0.0023(10)
C28 0.0339(15) 0.0204(12) 0.0261(15) -0.0040(10) 0.0089(13) -0.0012(11)
C29 0.0297(15) 0.0266(13) 0.0260(15) 0.0012(11) 0.0070(12) 0.0008(12)
C210 0.0207(13) 0.0214(11) 0.0225(13) -0.0006(10) 0.0084(11) 0.0013(9)
C211 0.0271(15) 0.0290(14) 0.0290(16) -0.0093(12) 0.0014(13) 0.0050(11)
C212 0.0338(16) 0.0250(13) 0.0277(15) -0.0043(11) 0.0026(13) -0.0008(12)
C213 0.0163(12) 0.0135(10) 0.0168(12) 0.0037(9) 0.0035(10) 0.0030(9)
C214 0.0205(12) 0.0144(10) 0.0153(12) 0.0039(9) 0.0041(10) 0.0005(9)
C215 0.0235(14) 0.0219(12) 0.0224(13) 0.0015(10) 0.0082(11) -0.0019(10)
C216 0.0390(16) 0.0257(12) 0.0181(13) -0.0053(10) 0.0111(12) -0.0044(11)
C217 0.0363(16) 0.0178(11) 0.0179(13) -0.0010(10) 0.0001(12) -0.0056(10)
C218 0.0207(13) 0.0189(11) 0.0251(14) 0.0010(10) 0.0046(11) -0.0019(10)
C219 0.0236(13) 0.0158(10) 0.0199(13) -0.0007(9) 0.0080(11) 0.0011(9)
C220 0.0183(12) 0.0146(10) 0.0178(12) 0.0017(9) 0.0034(10) -0.0032(9)
C221 0.0186(12) 0.0156(10) 0.0182(12) 0.0009(9) 0.0047(10) -0.0001(9)
C222 0.0261(14) 0.0263(12) 0.0252(14) 0.0089(10) 0.0082(11) 0.0064(10)
C223 0.0390(17) 0.0410(15) 0.0280(15) 0.0168(12) 0.0195(13) 0.0074(12)
C224 0.0336(16) 0.0361(14) 0.0424(17) 0.0128(12) 0.0252(14) 0.0076(12)
C225 0.0271(14) 0.0219(12) 0.0375(15) 0.0127(10) 0.0173(12) 0.0054(10)
C226 0.0172(12) 0.0182(11) 0.0217(13) 0.0039(10) 0.0050(10) 0.0018(9)
C227 0.0213(16) 0.081(2) 0.0337(18) 0.0168(17) 0.0083(14) 0.0073(15)
C228 0.057(2) 0.0308(16) 0.084(3) -0.0249(17) 0.051(2) -0.0117(15)
C229 0.0348(18) 0.0552(19) 0.062(2) 0.0436(18) 0.0346(18) 0.0238(15)
C232 0.0205(13) 0.0258(12) 0.0164(13) 0.0021(10) 0.0038(11) 0.0011(10)
C233 0.0302(15) 0.0305(13) 0.0289(15) 0.0006(11) 0.0122(12) 0.0066(11)
C234 0.0306(15) 0.0375(15) 0.0312(16) 0.0082(12) 0.0051(13) 0.0128(12)
C235 0.0319(16) 0.0427(16) 0.0179(14) 0.0032(12) -0.0041(12) 0.0063(12)
C236 0.0327(15) 0.0314(13) 0.0194(14) -0.0016(11) 0.0024(12) 0.0039(11)
C237 0.0179(13) 0.0250(12) 0.0216(14) -0.0054(10) 0.0080(11) -0.0039(10)
C238 0.0193(15) 0.065(2) 0.051(2) 0.0136(18) 0.0131(15) -0.0033(14)
C239 0.0394(18) 0.0452(17) 0.0263(16) 0.0041(13) 0.0099(14) -0.0041(15)
C240 0.049(2) 0.0390(16) 0.0349(18) -0.0060(14) 0.0088(16) -0.0261(16)
C231B 0.037(5) 0.034(4) 0.030(5) 0.009(3) 0.020(4) 0.023(3)
C230B 0.015(4) 0.046(5) 0.046(6) -0.011(5) -0.009(4) 0.008(4)
Fe1 0.0159(2) 0.0153(2) 0.0149(2) -0.0024(1) 0.0046(1) -0.0016(1)
Si1 0.0244(4) 0.0174(3) 0.0190(3) -0.0016(3) 0.0054(3) -0.0036(3)
N11 0.0152(9) 0.0153(8) 0.0129(10) 0.0008(7) 0.0058(8) -0.0003(7)
N12 0.0143(9) 0.0145(8) 0.0156(10) -0.0011(7) 0.0059(8) -0.0018(7)
N13 0.0191(10) 0.0197(9) 0.0158(10) 0.0012(8) 0.0066(8) -0.0028(7)
C11 0.0183(12) 0.0123(10) 0.0141(11) -0.0024(8) 0.0054(9) -0.0043(8)
C12 0.0196(12) 0.0137(10) 0.0183(12) -0.0016(9) 0.0050(10) -0.0022(9)
C13 0.0226(13) 0.0181(11) 0.0178(12) 0.0035(9) 0.0032(11) 0.0038(10)
C14 0.0346(15) 0.0215(12) 0.0178(13) 0.0057(10) 0.0093(11) 0.0007(10)
C15 0.0237(13) 0.0222(11) 0.0188(13) 0.0002(9) 0.0109(11) -0.0019(10)
C16 0.0183(12) 0.0144(10) 0.0172(12) -0.0022(9) 0.0050(10) -0.0020(9)
C17 0.0200(12) 0.0167(11) 0.0224(13) 0.0039(9) 0.0079(10) 0.0027(9)
C18 0.0195(15) 0.072(2) 0.0382(18) 0.0151(17) 0.0097(14) 0.0070(14)
C19 0.045(2) 0.0287(15) 0.063(2) -0.0174(14) 0.0373(19) -0.0062(13)
C110 0.0224(13) 0.0171(11) 0.0233(13) 0.0038(9) 0.0116(11) 0.0000(9)
C111 0.0288(16) 0.0318(14) 0.0338(16) -0.0015(13) 0.0161(14) 0.0050(12)
C112 0.0215(14) 0.0280(13) 0.0299(15) 0.0005(12) 0.0048(12) 0.0008(11)
C113 0.0130(11) 0.0115(10) 0.0170(12) 0.0001(8) 0.0048(9) 0.0034(8)
C114 0.0180(12) 0.0109(10) 0.0124(11) 0.0032(8) 0.0028(9) 0.0004(8)
C115 0.0210(13) 0.0182(11) 0.0156(12) 0.0013(9) 0.0066(10) -0.0007(9)
C116 0.0189(13) 0.0251(12) 0.0202(13) 0.0048(10) 0.0027(11) -0.0063(10)
C117 0.0308(14) 0.0214(12) 0.0140(12) 0.0011(9) 0.0015(11) -0.0082(10)
C118 0.0341(15) 0.0181(11) 0.0171(13) 0.0001(9) 0.0094(11) -0.0008(10)
C119 0.0182(12) 0.0157(10) 0.0172(12) 0.0041(9) 0.0063(10) -0.0005(9)
C120 0.0140(11) 0.0178(10) 0.0094(11) 0.0005(8) 0.0010(9) -0.0034(8)
C121 0.0168(12) 0.0207(11) 0.0142(12) -0.0001(9) 0.0021(10) -0.0008(9)
C122 0.0191(12) 0.0259(12) 0.0184(12) -0.0006(10) 0.0094(10) 0.0004(10)
C123 0.0212(13) 0.0247(12) 0.0195(13) 0.0033(10) 0.0083(10) -0.0049(10)
C124 0.0225(13) 0.0170(11) 0.0184(13) 0.0016(9) 0.0055(10) -0.0009(9)
C125 0.0174(12) 0.0179(10) 0.0111(11) -0.0010(8) 0.0023(9) -0.0023(9)
C126 0.0185(12) 0.0183(11) 0.0268(14) -0.0025(10) 0.0103(11) -0.0008(9)
C127 0.0264(15) 0.0245(13) 0.0315(16) -0.0015(11) 0.0065(12) 0.0066(11)
C128 0.0371(18) 0.0259(14) 0.0312(16) -0.0091(12) 0.0060(14) 0.0020(12)
C129 0.0209(12) 0.0159(10) 0.0168(12) -0.0006(9) 0.0089(10) -0.0010(9)
C130 0.0233(13) 0.0233(12) 0.0218(14) -0.0006(10) 0.0077(11) 0.0027(10)
C131 0.0302(14) 0.0169(11) 0.0194(13) -0.0022(10) 0.0082(12) -0.0001(10)
C132 0.0320(14) 0.0207(12) 0.0194(13) -0.0030(10) 0.0049(11) 0.0008(10)
C133 0.0314(15) 0.0274(13) 0.0173(14) -0.0005(10) -0.0042(12) 0.0011(11)
C134 0.0211(13) 0.0193(11) 0.0281(14) 0.0027(10) 0.0041(11) 0.0007(10)
C135 0.0236(13) 0.0215(12) 0.0258(14) -0.0033(10) 0.0091(11) -0.0006(10)
C136 0.0200(12) 0.0233(12) 0.0153(13) -0.0022(9) 0.0042(10) -0.0011(10)
C137 0.0240(14) 0.0216(12) 0.0164(13) -0.0047(10) 0.0071(11) -0.0024(10)
C138 0.0261(15) 0.0301(14) 0.0303(16) 0.0036(12) 0.0068(12) -0.0049(12)
C139 0.0350(16) 0.0283(14) 0.0285(16) 0.0073(12) 0.0076(13) -0.0011(12)
C140 0.049(2) 0.0264(14) 0.0421(19) -0.0144(13) 0.0187(16) -0.0133(14)

loop_
_atom_site_label
_atom_site_type_symbol
_atom_site_thermal_displace_type
_atom_site_fract_x
_atom_site_fract_y
_atom_site_fract_z
_atom_site_occupancy
_atom_site_U_iso_or_equiv
_atom_site_calc_flag
_atom_site_refinement_flags
Fe1 Fe Uani 0.45088(1) 0.47420(2) 0.32793(2) 1.000 0.0155(1) . .
Si1 Si Uani 0.51586(3) 0.63788(3) 0.39613(3) 1.000 0.0207(2) . .
N11 N Uani 0.41010(8) 0.45694(9) 0.22164(9) 1.000 0.0142(5) . .
N12 N Uani 0.36945(8) 0.40418(9) 0.29569(9) 1.000 0.0146(5) . .
N13 N Uani 0.52514(8) 0.39405(9) 0.36593(9) 1.000 0.0180(6) . .
C11 C Uani 0.40222(10) 0.49430(11) 0.15795(10) 1.000 0.0149(6) . .
C12 C Uani 0.34829(10) 0.53982(11) 0.12617(11) 1.000 0.0175(7) . .
C13 C Uani 0.34491(11) 0.57815(12) 0.06576(12) 1.000 0.0204(7) . .
C14 C Uani 0.39307(12) 0.57426(12) 0.03765(12) 1.000 0.0245(8) . .
C15 C Uani 0.44587(11) 0.53085(12) 0.06943(12) 1.000 0.0206(7) . .
C16 C Uani 0.45105(10) 0.48997(11) 0.12892(11) 1.000 0.0169(7) . .
C17 C Uani 0.29719(10) 0.55329(12) 0.15913(12) 1.000 0.0195(7) . .
C18 C Uani 0.22997(13) 0.5583(2) 0.10700(17) 1.000 0.0432(10) . .
C19 C Uani 0.31418(16) 0.62345(15) 0.20431(19) 1.000 0.0408(11) . .
C110 C Uani 0.51012(11) 0.44376(12) 0.16505(12) 1.000 0.0199(7) . .
C111 C Uani 0.54204(14) 0.41090(15) 0.11632(15) 1.000 0.0300(9) . .
C112 C Uani 0.55795(12) 0.49069(14) 0.22174(14) 1.000 0.0274(8) . .
C113 C Uani 0.36575(10) 0.40996(10) 0.23011(11) 1.000 0.0139(6) . .
C114 C Uani 0.32113(10) 0.36716(10) 0.17121(10) 1.000 0.0143(6) . .
C115 C Uani 0.25737(11) 0.35796(12) 0.16414(12) 1.000 0.0181(7) . .
C116 C Uani 0.21725(12) 0.31811(12) 0.10811(12) 1.000 0.0223(7) . .
C117 C Uani 0.24095(12) 0.28568(12) 0.06036(12) 1.000 0.0235(7) . .
C118 C Uani 0.30457(12) 0.29366(12) 0.06746(12) 1.000 0.0229(8) . .
C119 C Uani 0.34427(11) 0.33488(11) 0.12220(11) 1.000 0.0169(7) . .
C120 C Uani 0.33128(9) 0.35768(11) 0.32257(10) 1.000 0.0145(6) . .
C121 C Uani 0.28840(10) 0.39361(11) 0.34983(11) 1.000 0.0180(7) . .
C122 C Uani 0.25376(11) 0.35010(12) 0.38107(12) 1.000 0.0203(7) . .
C123 C Uani 0.26112(11) 0.27304(12) 0.38647(12) 1.000 0.0214(7) . .
C124 C Uani 0.30332(10) 0.23860(12) 0.35994(11) 1.000 0.0196(7) . .
C125 C Uani 0.33913(10) 0.27879(11) 0.32768(11) 1.000 0.0161(6) . .
C126 C Uani 0.27775(11) 0.47818(12) 0.34346(12) 1.000 0.0205(7) . .
C127 C Uani 0.21031(12) 0.49787(14) 0.29662(15) 1.000 0.0282(8) . .
C128 C Uani 0.29151(15) 0.51549(15) 0.41410(15) 1.000 0.0327(9) . .
C129 C Uani 0.38385(10) 0.23577(11) 0.29946(11) 1.000 0.0172(7) . .
C130 C Uani 0.43441(12) 0.19352(13) 0.35692(13) 1.000 0.0227(8) . .
C131 C Uani 0.34746(12) 0.18130(13) 0.24201(12) 1.000 0.0222(7) . .
C132 C Uani 0.56262(12) 0.39882(13) 0.43229(12) 1.000 0.0249(8) . .
C133 C Uani 0.60663(12) 0.34496(13) 0.46415(13) 1.000 0.0284(8) . .
C134 C Uani 0.61342(11) 0.28319(12) 0.42692(12) 1.000 0.0238(7) . .
C135 C Uani 0.57577(11) 0.27780(12) 0.35835(12) 1.000 0.0234(8) . .
C136 C Uani 0.53284(11) 0.33394(12) 0.33016(12) 1.000 0.0199(7) . .
C137 C Uani 0.45776(12) 0.56336(12) 0.39311(12) 1.000 0.0206(8) . .
C138 C Uani 0.59658(12) 0.59831(15) 0.41154(15) 1.000 0.0295(9) . .
C139 C Uani 0.49165(14) 0.69039(15) 0.31193(14) 1.000 0.0313(9) . .
C140 C Uani 0.52511(16) 0.70824(16) 0.46706(16) 1.000 0.0383(10) . .
H13 H Uiso 0.3086(11) 0.6050(12) 0.0457(11) 1.000 0.022(6) . .
H14 H Uiso 0.3903(10) 0.6014(12) -0.0043(12) 1.000 0.023(6) . .
H15 H Uiso 0.4786(10) 0.5284(11) 0.0509(11) 1.000 0.016(6) . .
H17 H Uiso 0.2972(10) 0.5113(12) 0.1899(11) 1.000 0.021(6) . .
H18 H Uiso 0.2234(13) 0.5996(16) 0.0770(16) 1.000 0.052(9) . .
H18' H Uiso 0.1968(13) 0.5614(14) 0.1300(14) 1.000 0.050(8) . .
H18" H Uiso 0.2198(18) 0.509(2) 0.074(2) 1.000 0.117(15) . .
H19 H Uiso 0.3581(14) 0.6196(14) 0.2376(14) 1.000 0.046(9) . .
H19' H Uiso 0.2840(12) 0.6338(13) 0.2267(13) 1.000 0.039(7) . .
H19" H Uiso 0.3169(13) 0.6678(16) 0.1774(14) 1.000 0.050(8) . .
H110 H Uiso 0.4975(9) 0.4010(11) 0.1883(10) 1.000 0.010(5) . .
H111 H Uiso 0.5616(12) 0.4497(14) 0.0947(13) 1.000 0.040(7) . .
H111' H Uiso 0.5135(12) 0.3853(14) 0.0801(14) 1.000 0.038(8) . .
H111" H Uiso 0.5750(12) 0.3792(13) 0.1410(12) 1.000 0.029(7) . .
H112 H Uiso 0.5753(10) 0.5296(13) 0.2016(12) 1.000 0.025(6) . .
H112' H Uiso 0.5942(12) 0.4584(14) 0.2508(13) 1.000 0.039(7) . .
H112" H Uiso 0.5381(12) 0.5141(13) 0.2513(13) 1.000 0.035(7) . .
H115 H Uiso 0.2426(10) 0.3787(11) 0.1965(11) 1.000 0.015(6) . .
H116 H Uiso 0.1751(10) 0.3144(11) 0.1046(10) 1.000 0.013(6) . .
H117 H Uiso 0.2135(10) 0.2567(12) 0.0214(12) 1.000 0.022(6) . .
H118 H Uiso 0.3223(10) 0.2709(12) 0.0363(12) 1.000 0.022(6) . .
H119 H Uiso 0.3885(10) 0.3389(11) 0.1273(10) 1.000 0.013(5) . .
H122 H Uiso 0.2246(11) 0.3739(12) 0.3998(12) 1.000 0.027(6) . .
H123 H Uiso 0.2360(10) 0.2429(12) 0.4074(11) 1.000 0.021(6) . .
H124 H Uiso 0.3100(10) 0.1870(13) 0.3656(11) 1.000 0.026(6) . .
H126 H Uiso 0.3070(10) 0.5001(11) 0.3238(10) 1.000 0.016(6) . .
H127 H Uiso 0.2010(10) 0.4757(12) 0.2495(12) 1.000 0.024(6) . .
H127' H Uiso 0.2050(11) 0.5529(14) 0.2915(12) 1.000 0.031(7) . .
H127" H Uiso 0.1812(13) 0.4813(14) 0.3179(14) 1.000 0.046(8) . .
H128 H Uiso 0.2631(11) 0.4974(13) 0.4375(12) 1.000 0.028(7) . .
H128' H Uiso 0.2831(11) 0.5679(14) 0.4087(12) 1.000 0.031(7) . .
H128" H Uiso 0.3347(13) 0.5056(13) 0.4413(13) 1.000 0.037(7) . .
H129 H Uiso 0.4047(9) 0.2709(11) 0.2793(10) 1.000 0.012(5) . .
H130 H Uiso 0.4618(10) 0.2267(11) 0.3946(11) 1.000 0.016(6) . .
H130' H Uiso 0.4665(10) 0.1685(12) 0.3387(11) 1.000 0.020(6) . .
H130" H Uiso 0.4130(10) 0.1564(12) 0.3781(12) 1.000 0.026(6) . .
H131 H Uiso 0.3233(10) 0.1433(12) 0.2585(11) 1.000 0.018(6) . .
H131' H Uiso 0.3764(11) 0.1540(13) 0.2223(12) 1.000 0.028(6) . .
H131" H Uiso 0.3161(11) 0.2075(13) 0.2064(12) 1.000 0.031(7) . .
H132 H Uiso 0.5563(11) 0.4427(13) 0.4556(12) 1.000 0.032(7) . .
H133 H Uiso 0.6299(11) 0.3495(13) 0.5095(13) 1.000 0.029(7) . .
H134 H Uiso 0.6432(11) 0.2419(13) 0.4490(12) 1.000 0.029(6) . .
H135 H Uiso 0.5795(10) 0.2357(12) 0.3306(11) 1.000 0.018(6) . .
H136 H Uiso 0.5059(10) 0.3306(11) 0.2856(12) 1.000 0.019(6) . .
H137 H Uiso 0.4172(12) 0.5854(13) 0.3825(12) 1.000 0.033(7) . .
H137' H Uiso 0.4670(10) 0.5444(12) 0.4386(12) 1.000 0.025(6) . .
H138 H Uiso 0.6132(13) 0.5781(15) 0.4585(15) 1.000 0.049(8) . .
H138' H Uiso 0.6241(12) 0.6352(14) 0.4081(12) 1.000 0.033(7) . .
H138" H Uiso 0.5994(12) 0.5588(15) 0.3772(14) 1.000 0.048(8) . .
H139 H Uiso 0.4851(12) 0.6592(15) 0.2739(14) 1.000 0.046(8) . .
H139' H Uiso 0.5232(13) 0.7275(15) 0.3110(13) 1.000 0.045(8) . .
H139" H Uiso 0.4520(14) 0.7226(16) 0.3068(15) 1.000 0.062(9) . .
H140 H Uiso 0.4869(13) 0.7294(14) 0.4647(13) 1.000 0.039(8) . .
H140' H Uiso 0.5519(14) 0.7464(16) 0.4642(14) 1.000 0.056(9) . .
H140" H Uiso 0.5406(13) 0.6765(16) 0.5129(15) 1.000 0.054(9) . .
Fe2 Fe Uani 0.05441(1) 0.88044(2) 0.16405(2) 1.000 0.0184(1) . .
Si2 Si Uani -0.02226(3) 0.72481(4) 0.11263(3) 1.000 0.0243(2) . .
N21 N Uani 0.13735(8) 0.94580(9) 0.19803(9) 1.000 0.0162(6) . .
N22 N Uani 0.09356(8) 0.89814(9) 0.27093(9) 1.000 0.0169(6) . .
N23 N Uani -0.01619(9) 0.96374(10) 0.12399(9) 1.000 0.0217(6) . .
C21 C Uani 0.17624(10) 0.98915(11) 0.16986(10) 1.000 0.0158(6) . .
C22 C Uani 0.16687(10) 1.06706(11) 0.15778(11) 1.000 0.0193(7) . .
C23 C Uani 0.20190(11) 1.10340(13) 0.12214(12) 1.000 0.0241(8) . .
C24 C Uani 0.24505(12) 1.06548(13) 0.09911(13) 1.000 0.0279(8) . .
C25 C Uani 0.25443(11) 0.98932(13) 0.11194(12) 1.000 0.0240(8) . .
C26 C Uani 0.22056(10) 0.95012(12) 0.14679(11) 1.000 0.0196(7) . .
C27 C Uani 0.12125(11) 1.11224(12) 0.18316(12) 1.000 0.0210(7) . .
C28 C Uani 0.15774(13) 1.16832(13) 0.23904(14) 1.000 0.0271(8) . .
C29 C Uani 0.07051(13) 1.15168(14) 0.12395(14) 1.000 0.0280(8) . .
C210 C Uani 0.23188(11) 0.86610(12) 0.16037(12) 1.000 0.0212(7) . .
C211 C Uani 0.29962(13) 0.84907(15) 0.20639(15) 1.000 0.0303(9) . .
C212 C Uani 0.21533(14) 0.82199(14) 0.09291(14) 1.000 0.0307(8) . .
C213 C Uani 0.13971(10) 0.94239(11) 0.26354(11) 1.000 0.0160(7) . .
C214 C Uani 0.18603(10) 0.98373(11) 0.32206(11) 1.000 0.0172(7) . .
C215 C Uani 0.16587(12) 1.01543(12) 0.37359(12) 1.000 0.0225(8) . .
C216 C Uani 0.20858(13) 1.05291(13) 0.42885(13) 1.000 0.0272(8) . .
C217 C Uani 0.27192(12) 1.05812(12) 0.43445(13) 1.000 0.0262(8) . .
C218 C Uani 0.29244(12) 1.02761(12) 0.38351(12) 1.000 0.0223(7) . .
C219 C Uani 0.24938(11) 0.99127(11) 0.32718(12) 1.000 0.0196(7) . .
C220 C Uani 0.09832(10) 0.86286(11) 0.33493(11) 1.000 0.0175(7) . .
C221 C Uani 0.15177(10) 0.81855(11) 0.37065(11) 1.000 0.0178(7) . .
C222 C Uani 0.15407(12) 0.78618(13) 0.43322(13) 1.000 0.0259(8) . .
C223 C Uani 0.10498(13) 0.79378(14) 0.45944(14) 1.000 0.0339(9) . .
C224 C Uani 0.05146(13) 0.83313(14) 0.42220(14) 1.000 0.0342(9) . .
C225 C Uani 0.04690(11) 0.86775(12) 0.35979(13) 1.000 0.0272(8) . .
C226 C Uani 0.20355(10) 0.79973(12) 0.34010(12) 1.000 0.0194(7) . .
C227 C Uani 0.26973(14) 0.7983(2) 0.39309(17) 1.000 0.0455(10) . .
C228 C Uani 0.18773(19) 0.72547(17) 0.3008(2) 1.000 0.0504(13) . .
C229 C Uani -0.01403(15) 0.90826(18) 0.31895(18) 1.000 0.0461(11) . .
C230A C Uani -0.0745(3) 0.8503(3) 0.3013(3) 0.612(10) 0.0359(18) . .
C230B C Uani -0.0563(4) 0.8719(5) 0.2743(6) 0.388(10) 0.040(3) . .
C231A C Uani -0.0265(3) 0.9757(3) 0.3442(4) 0.612(10) 0.044(2) . .
C231B C Uani -0.0411(4) 0.9555(5) 0.3776(4) 0.388(10) 0.032(3) . .
C232 C Uani -0.02816(11) 1.01924(12) 0.16207(12) 1.000 0.0215(7) . .
C233 C Uani -0.07428(12) 1.07304(14) 0.13492(14) 1.000 0.0293(8) . .
C234 C Uani -0.10972(13) 1.06951(15) 0.06577(14) 1.000 0.0344(9) . .
C235 C Uani -0.09796(13) 1.01352(15) 0.02572(14) 1.000 0.0339(9) . .
C236 C Uani -0.05102(12) 0.96138(14) 0.05634(13) 1.000 0.0294(8) . .
C237 C Uani 0.04135(11) 0.78574(13) 0.10458(13) 1.000 0.0211(8) . .
C238 C Uani -0.09599(13) 0.7811(2) 0.10308(19) 1.000 0.0447(11) . .
C239 C Uani 0.00316(15) 0.67877(18) 0.19966(15) 1.000 0.0372(10) . .
C240 C Uani -0.04633(17) 0.64883(17) 0.04576(16) 1.000 0.0422(10) . .
H23 H Uiso 0.1956(10) 1.1542(12) 0.1132(11) 1.000 0.019(6) . .
H24 H Uiso 0.2669(11) 1.0923(13) 0.0750(12) 1.000 0.033(7) . .
H25 H Uiso 0.2830(11) 0.9626(13) 0.0951(12) 1.000 0.030(7) . .
H27 H Uiso 0.0993(9) 1.0783(11) 0.2044(10) 1.000 0.012(5) . .
H28 H Uiso 0.1895(12) 1.1429(13) 0.2789(13) 1.000 0.034(7) . .
H28' H Uiso 0.1266(12) 1.1998(13) 0.2573(12) 1.000 0.037(7) . .
H28" H Uiso 0.1782(12) 1.2044(14) 0.2191(13) 1.000 0.042(8) . .
H29 H Uiso 0.0902(11) 1.1891(13) 0.1031(12) 1.000 0.028(6) . .
H29' H Uiso 0.0418(9) 1.1761(10) 0.1468(10) 1.000 0.005(5) . .
H29" H Uiso 0.0457(11) 1.1156(13) 0.0919(13) 1.000 0.033(7) . .
H210 H Uiso 0.2040(9) 0.8477(10) 0.1837(10) 1.000 0.010(5) . .
H211 H Uiso 0.3290(12) 0.8629(13) 0.1856(13) 1.000 0.030(7) . .
H211' H Uiso 0.3061(11) 0.7960(14) 0.2159(12) 1.000 0.036(7) . .
H211" H Uiso 0.3101(10) 0.8733(12) 0.2519(12) 1.000 0.024(6) . .
H212 H Uiso 0.1726(12) 0.8327(13) 0.0635(13) 1.000 0.034(7) . .
H212' H Uiso 0.2206(11) 0.7685(14) 0.1025(12) 1.000 0.031(7) . .
H212" H Uiso 0.2425(12) 0.8358(14) 0.0666(13) 1.000 0.039(8) . .
H215 H Uiso 0.1254(10) 1.0116(11) 0.3704(11) 1.000 0.016(6) . .
H216 H Uiso 0.1936(11) 1.0745(13) 0.4608(13) 1.000 0.033(7) . .
H217 H Uiso 0.2996(11) 1.0831(12) 0.4719(12) 1.000 0.028(7) . .
H218 H Uiso 0.3356(11) 1.0304(11) 0.3858(11) 1.000 0.023(6) . .
H219 H Uiso 0.2633(9) 0.9712(10) 0.2922(10) 1.000 0.011(5) . .
H222 H Uiso 0.1895(10) 0.7562(12) 0.4576(11) 1.000 0.022(6) . .
H223 H Uiso 0.1044(10) 0.7738(12) 0.5013(12) 1.000 0.027(6) . .
H224 H Uiso 0.0182(12) 0.8379(13) 0.4384(13) 1.000 0.036(7) . .
H226 H Uiso 0.2041(9) 0.8347(11) 0.3070(10) 1.000 0.009(5) . .
H227 H Uiso 0.2795(15) 0.8518(19) 0.4216(18) 1.000 0.082(11) . .
H227' H Uiso 0.3017(13) 0.7892(14) 0.3704(14) 1.000 0.045(8) . .
H227" H Uiso 0.2735(14) 0.7610(17) 0.4226(17) 1.000 0.061(10) . .
H228 H Uiso 0.1838(15) 0.6872(18) 0.3283(16) 1.000 0.065(11) . .
H228' H Uiso 0.2204(14) 0.7149(15) 0.2802(14) 1.000 0.051(8) . .
H228" H Uiso 0.1451(18) 0.7287(19) 0.2650(19) 1.000 0.089(13) . .
H229 H Uiso -0.0103(18) 0.926(2) 0.287(2) 1.000 0.096(15) . .
H232 H Uiso -0.0040(10) 1.0215(11) 0.2077(12) 1.000 0.016(6) . .
H233 H Uiso -0.0807(12) 1.1103(14) 0.1647(14) 1.000 0.046(8) . .
H234 H Uiso -0.1416(11) 1.1066(13) 0.0464(12) 1.000 0.033(7) . .
H235 H Uiso -0.1206(12) 1.0078(14) -0.0192(14) 1.000 0.042(8) . .
H236 H Uiso -0.0390(11) 0.9209(14) 0.0293(13) 1.000 0.039(7) . .
H237 H Uiso 0.0336(11) 0.8001(13) 0.0557(13) 1.000 0.034(7) . .
H237' H Uiso 0.0807(12) 0.7565(13) 0.1184(12) 1.000 0.033(7) . .
H238 H Uiso -0.0892(14) 0.8224(18) 0.1393(17) 1.000 0.073(11) . .
H238' H Uiso -0.1244(15) 0.7472(17) 0.1104(16) 1.000 0.069(10) . .
H238" H Uiso -0.1136(13) 0.8027(16) 0.0538(16) 1.000 0.060(9) . .
H239 H Uiso 0.0395(13) 0.6417(15) 0.2049(13) 1.000 0.045(8) . .
H239' H Uiso -0.0290(13) 0.6473(15) 0.2051(14) 1.000 0.046(8) . .
H239" H Uiso 0.0185(13) 0.7133(16) 0.2374(15) 1.000 0.052(9) . .
H240 H Uiso -0.0644(12) 0.6719(14) 0.0010(15) 1.000 0.047(8) . .
H240' H Uiso -0.0781(13) 0.6164(15) 0.0541(14) 1.000 0.047(8) . .
H240" H Uiso -0.0109(14) 0.6176(15) 0.0465(14) 1.000 0.049(9) . .
H2301 H Uiso -0.11143 0.87282 0.26652 0.612(10) 0.0534 . .
H2301' H Uiso -0.08461 0.84021 0.34354 0.612(10) 0.0534 . .
H2301" H Uiso -0.06358 0.80313 0.28337 0.612(10) 0.0534 . .
H2302 H Uiso -0.07432 0.83417 0.29722 0.388(10) 0.0603 . .
H2302' H Uiso -0.03764 0.84684 0.24295 0.388(10) 0.0603 . .
H2302" H Uiso -0.08982 0.90613 0.24775 0.388(10) 0.0603 . .
H2311 H Uiso -0.06734 0.99510 0.31405 0.612(10) 0.0664 . .
H2311' H Uiso 0.00719 1.01160 0.34553 0.612(10) 0.0664 . .
H2311" H Uiso -0.02809 0.96867 0.39101 0.612(10) 0.0664 . .
H2312 H Uiso -0.07428 0.99101 0.35283 0.388(10) 0.0476 . .
H2312' H Uiso -0.00577 0.98274 0.41051 0.388(10) 0.0476 . .
H2312" H Uiso -0.05843 0.91934 0.40263 0.388(10) 0.0476 . .

loop_
_atom_type_symbol
_atom_type_description
_atom_type_scat_dispersion_real
_atom_type_scat_dispersion_imag
_atom_type_scat_source
Si Si 0.0817 0.0704 'International Tables Vol C Tables 4.2.6.8 and 6.1.1.4'
N N 0.0061 0.0033 'International Tables Vol C Tables 4.2.6.8 and 6.1.1.4'
Fe Fe 0.3463 0.8444 'International Tables Vol C Tables 4.2.6.8 and 6.1.1.4'
H H 0.0000 0.0000 'International Tables Vol C Tables 4.2.6.8 and 6.1.1.4'
C C 0.0033 0.0016 'International Tables Vol C Tables 4.2.6.8 and 6.1.1.4'

loop_
_geom_angle_atom_site_label_1
_geom_angle_atom_site_label_2
_geom_angle_atom_site_label_3
_geom_angle
_geom_angle_site_symmetry_1
_geom_angle_site_symmetry_2
_geom_angle_site_symmetry_3
_geom_angle_publ_flag
N21 Fe2 N22 63.48(7) . . . yes
N21 Fe2 N23 101.54(7) . . . yes
N21 Fe2 C237 126.23(9) . . . yes
N22 Fe2 N23 107.34(7) . . . yes
N22 Fe2 C237 132.42(8) . . . yes
N23 Fe2 C237 113.96(9) . . . yes
N11 Fe1 N13 107.47(7) . . . yes
N11 Fe1 C137 135.02(8) . . . yes
N12 Fe1 N13 101.65(7) . . . yes
N12 Fe1 C137 122.06(9) . . . yes
N13 Fe1 C137 113.63(9) . . . yes
N11 Fe1 N12 63.62(7) . . . yes
C239 Si2 C240 107.60(14) . . . yes
C237 Si2 C239 110.18(13) . . . yes
C237 Si2 C238 110.53(13) . . . yes
C238 Si2 C240 106.28(16) . . . yes
C237 Si2 C240 113.86(14) . . . yes
C238 Si2 C239 108.16(16) . . . yes
C137 Si1 C139 110.07(12) . . . yes
C137 Si1 C138 111.30(12) . . . yes
C137 Si1 C140 113.77(13) . . . yes
C138 Si1 C139 108.21(14) . . . yes
C138 Si1 C140 105.64(14) . . . yes
C139 Si1 C140 107.58(13) . . . yes
Fe2 N21 C21 139.24(14) . . . yes
Fe2 N21 C213 92.58(13) . . . yes
C21 N21 C213 127.68(18) . . . yes
C213 N22 C220 122.37(18) . . . yes
Fe2 N22 C220 140.59(14) . . . yes
Fe2 N22 C213 92.33(13) . . . yes
Fe2 N23 C236 118.54(16) . . . yes
Fe2 N23 C232 123.85(15) . . . yes
C232 N23 C236 117.6(2) . . . yes
Fe1 N11 C11 140.06(13) . . . yes
Fe1 N11 C113 92.43(13) . . . yes
C11 N11 C113 122.31(18) . . . yes
Fe1 N12 C113 91.67(13) . . . yes
Fe1 N12 C120 141.52(14) . . . yes
C113 N12 C120 126.46(18) . . . yes
Fe1 N13 C136 124.14(15) . . . yes
C132 N13 C136 117.02(19) . . . yes
Fe1 N13 C132 118.43(15) . . . yes
C22 C21 C26 120.3(2) . . . no
N21 C21 C22 122.1(2) . . . yes
N21 C21 C26 117.27(18) . . . yes
C21 C22 C27 122.6(2) . . . no
C23 C22 C27 119.27(19) . . . no
C21 C22 C23 118.2(2) . . . no
C22 C23 C24 121.8(2) . . . no
C23 C24 C25 119.6(2) . . . no
C24 C25 C26 121.1(2) . . . no
C21 C26 C25 119.0(2) . . . no
C25 C26 C210 120.1(2) . . . no
C21 C26 C210 120.9(2) . . . no
C22 C27 C28 110.5(2) . . . no
C22 C27 C29 112.1(2) . . . no
C28 C27 C29 111.27(19) . . . no
C229 C230A H2301" 110.00 . . . no
H2301 C230A H2301" 109.00 . . . no
H2301' C230A H2301" 109.00 . . . no
H2301 C230A H2301' 109.00 . . . no
C229 C230A H2301 110.00 . . . no
C229 C230A H2301' 110.00 . . . no
H2302' C230B H229 89.00 . . . no
H2302" C230B H229 93.00 . . . no
H2302 C230B H2302' 109.00 . . . no
H2302 C230B H2302" 110.00 . . . no
H2302' C230B H2302" 109.00 . . . no
C229 C230B H2302 110.00 . . . no
C229 C230B H2302' 109.00 . . . no
C229 C230B H2302" 110.00 . . . no
H2302 C230B H229 143.00 . . . no
C229 C230B H229 33.1(16) . . . no
C229 C231A H2311" 110.00 . . . no
H2311 C231A H2311" 110.00 . . . no
H2311' C231A H2311" 109.00 . . . no
H2311 C231A H2311' 109.00 . . . no
C229 C231A H2311 110.00 . . . no
C229 C231A H2311' 109.00 . . . no
H2312' C231B H2312" 109.00 . . . no
C229 C231B H2312' 109.00 . . . no
C229 C231B H2312" 109.00 . . . no
H2312 C231B H2312' 110.00 . . . no
C229 C231B H2312 109.00 . . . no
H2312 C231B H2312" 110.00 . . . no
C24 C23 H23 119.3(15) . . . no
C22 C23 H23 118.9(15) . . . no
C25 C24 H24 122.0(15) . . . no
C23 C24 H24 118.4(15) . . . no
C26 C25 H25 118.8(15) . . . no
C24 C25 H25 120.1(15) . . . no
C22 C27 H27 108.6(12) . . . no
C29 C27 H27 107.0(12) . . . no
C28 C27 H27 107.1(12) . . . no
H28' C28 H28" 105(2) . . . no
H28 C28 H28" 110(2) . . . no
H28 C28 H28' 109(2) . . . no
C27 C28 H28' 111.2(14) . . . no
C27 C28 H28" 109.3(15) . . . no
C27 C28 H28 111.9(14) . . . no
H29 C29 H29' 110.9(18) . . . no
H29 C29 H29" 114(2) . . . no
C27 C29 H29" 110.2(15) . . . no
C27 C29 H29' 104.4(11) . . . no
C27 C29 H29 109.9(15) . . . no
H29' C29 H29" 107.3(19) . . . no
C26 C210 C211 112.2(2) . . . no
C26 C210 C212 111.37(19) . . . no
C211 C210 C212 110.5(2) . . . no
N11 C11 C16 118.97(19) . . . yes
C12 C11 C16 119.75(18) . . . no
N11 C11 C12 121.1(2) . . . yes
C11 C12 C13 118.4(2) . . . no
C11 C12 C17 122.18(19) . . . no
C13 C12 C17 119.2(2) . . . no
N21 C213 N22 111.43(19) . . . yes
N21 C213 C214 125.1(2) . . . yes
C12 C13 C14 121.7(2) . . . no
N22 C213 C214 123.49(19) . . . yes
C213 C214 C215 119.7(2) . . . no
C213 C214 C219 121.7(2) . . . no
C13 C14 C15 119.6(2) . . . no
C215 C214 C219 118.6(2) . . . no
C14 C15 C16 121.1(2) . . . no
C214 C215 C216 120.4(3) . . . no
C11 C16 C110 119.47(19) . . . no
C11 C16 C15 119.4(2) . . . no
C215 C216 C217 120.5(2) . . . no
C15 C16 C110 121.1(2) . . . no
C216 C217 C218 119.7(2) . . . no
C12 C17 C18 113.9(2) . . . no
C12 C17 C19 109.0(2) . . . no
C18 C17 C19 111.4(2) . . . no
C217 C218 C219 119.9(3) . . . no
C214 C219 C218 120.9(2) . . . no
N22 C220 C221 121.0(2) . . . yes
C221 C220 C225 119.8(2) . . . no
N22 C220 C225 119.0(2) . . . yes
C220 C221 C226 122.34(19) . . . no
C222 C221 C226 119.1(2) . . . no
C220 C221 C222 118.4(2) . . . no
C221 C222 C223 121.8(2) . . . no
C222 C223 C224 119.4(2) . . . no
C223 C224 C225 121.4(3) . . . no
C220 C225 C229 121.3(2) . . . no
C224 C225 C229 119.7(3) . . . no
C220 C225 C224 119.0(2) . . . no
C221 C226 C228 109.4(2) . . . no
C227 C226 C228 111.3(2) . . . no
C221 C226 C227 113.7(2) . . . no
C230B C229 C231B 113.9(6) . . . no
C230A C229 C225 110.0(3) . . . no
C231A C229 C225 117.7(4) . . . no
C230B C229 C225 118.3(5) . . . no
C230A C229 C231A 112.3(4) . . . no
C231B C229 C225 107.6(4) . . . no
N23 C232 C233 122.9(2) . . . yes
C232 C233 C234 118.7(2) . . . no
C233 C234 C235 119.4(3) . . . no
C234 C235 C236 118.9(2) . . . no
N23 C236 C235 122.5(2) . . . yes
Fe2 C237 Si2 113.35(13) . . . yes
C26 C210 H210 109.3(11) . . . no
C211 C210 H210 107.4(12) . . . no
C212 C210 H210 105.8(11) . . . no
C16 C110 C111 114.1(2) . . . no
C16 C110 C112 110.21(18) . . . no
C111 C110 C112 110.2(2) . . . no
H211" C211 H211 110(2) . . . no
C210 C211 H211 111.8(16) . . . no
C210 C211 H211' 111.8(15) . . . no
C210 C211 H211" 112.0(14) . . . no
H211' C211 H211" 105.4(19) . . . no
H211' C211 H211 106(2) . . . no
H212' C212 H212 110(2) . . . no
H212' C212 H212" 108(2) . . . no
C210 C212 H212' 110.2(14) . . . no
H212" C212 H212 106(2) . . . no
C210 C212 H212 110.9(15) . . . no
C210 C212 H212" 111.4(15) . . . no
N11 C113 C114 122.25(19) . . . yes
C12 C13 H13 115.8(15) . . . no
N12 C113 C114 125.52(19) . . . yes
N11 C113 N12 112.14(18) . . . yes
C14 C13 H13 122.5(15) . . . no
C13 C14 H14 121.0(14) . . . no
C15 C14 H14 119.4(14) . . . no
C113 C114 C119 119.0(2) . . . no
C113 C114 C115 121.96(19) . . . no
C115 C114 C119 119.06(19) . . . no
C114 C115 C116 120.1(2) . . . no
C216 C215 H215 120.4(14) . . . no
C214 C215 H215 119.3(14) . . . no
C14 C15 H15 119.9(13) . . . no
C16 C15 H15 119.0(13) . . . no
C217 C216 H216 121.3(16) . . . no
C115 C116 C117 120.2(2) . . . no
C215 C216 H216 118.2(16) . . . no
C12 C17 H17 108.9(14) . . . no
C18 C17 H17 106.6(14) . . . no
C19 C17 H17 106.8(13) . . . no
C218 C217 H217 121.2(16) . . . no
C216 C217 H217 119.0(16) . . . no
C116 C117 C118 120.1(2) . . . no
C219 C218 H218 118.4(13) . . . no
C17 C18 H18 114.0(19) . . . no
C17 C18 H18' 112.5(16) . . . no
C17 C18 H18" 110(2) . . . no
H18 C18 H18' 107(2) . . . no
H18 C18 H18" 106(3) . . . no
H18' C18 H18" 108(3) . . . no
C117 C118 C119 119.8(2) . . . no
C217 C218 H218 121.8(13) . . . no
C17 C19 H19 110.5(15) . . . no
C114 C119 C118 120.7(2) . . . no
H19 C19 H19' 112(2) . . . no
H19 C19 H19" 102(2) . . . no
H19' C19 H19" 108(2) . . . no
C17 C19 H19" 111.7(16) . . . no
C214 C219 H219 119.4(13) . . . no
C218 C219 H219 119.8(13) . . . no
C17 C19 H19' 112.2(15) . . . no
N12 C120 C125 122.09(19) . . . yes
N12 C120 C121 117.38(17) . . . yes
C121 C120 C125 120.31(19) . . . no
C122 C121 C126 119.7(2) . . . no
C120 C121 C122 118.81(19) . . . no
C120 C121 C126 121.44(19) . . . no
C223 C222 H222 118.9(14) . . . no
C121 C122 C123 121.4(2) . . . no
C221 C222 H222 119.3(14) . . . no
C122 C123 C124 119.3(2) . . . no
C224 C223 H223 115.5(15) . . . no
C222 C223 H223 125.2(15) . . . no
C225 C224 H224 118.2(16) . . . no
C223 C224 H224 120.5(16) . . . no
C123 C124 C125 122.2(2) . . . no
C124 C125 C129 118.32(18) . . . no
C120 C125 C124 118.0(2) . . . no
C120 C125 C129 123.68(19) . . . no
C121 C126 C128 111.87(19) . . . no
C127 C126 C128 109.9(2) . . . no
C121 C126 C127 111.87(19) . . . no
C227 C226 H226 106.9(13) . . . no
C228 C226 H226 104.8(12) . . . no
C221 C226 H226 110.4(13) . . . no
H227" C227 H227 109(3) . . . no
H227' C227 H227 110(2) . . . no
C226 C227 H227" 111(2) . . . no
C226 C227 H227' 110.6(16) . . . no
H227' C227 H227" 106(3) . . . no
C226 C227 H227 109.9(18) . . . no
C226 C228 H228 112(2) . . . no
H228' C228 H228" 111(3) . . . no
C226 C228 H228" 110(2) . . . no
H228" C228 H228 104(3) . . . no
H228' C228 H228 111(3) . . . no
C226 C228 H228' 108.7(17) . . . no
C230A C229 H229 113(3) . . . no
C125 C129 C130 111.48(18) . . . no
C125 C129 C131 111.4(2) . . . no
C130 C129 C131 110.26(18) . . . no
C225 C229 H229 110(3) . . . no
C230B C229 H229 82(3) . . . no
C231B C229 H229 124(3) . . . no
C231A C229 H229 93(3) . . . no
N23 C232 H232 117.7(13) . . . no
C233 C232 H232 119.4(13) . . . no
N13 C132 C133 123.0(2) . . . yes
C132 C133 C134 119.3(2) . . . no
C232 C233 H233 118.7(17) . . . no
C234 C233 H233 122.6(16) . . . no
C133 C134 C135 118.5(2) . . . no
C233 C234 H234 119.4(14) . . . no
C235 C234 H234 121.3(14) . . . no
C134 C135 C136 118.8(2) . . . no
C236 C235 H235 118.2(17) . . . no
C234 C235 H235 122.8(17) . . . no
C235 C236 H236 122.4(15) . . . no
N13 C136 C135 123.4(2) . . . yes
N23 C236 H236 115.1(15) . . . no
H237' C237 H237 106(2) . . . no
Fe1 C137 Si1 118.76(14) . . . yes
Fe2 C237 H237' 109.3(14) . . . no
Fe2 C237 H237 109.3(14) . . . no
Si2 C237 H237' 107.8(15) . . . no
Si2 C237 H237 111.2(15) . . . no
Si2 C238 H238 113.3(19) . . . no
H238' C238 H238" 110(3) . . . no
H238' C238 H238 107(3) . . . no
H238" C238 H238 111(2) . . . no
Si2 C238 H238" 109.8(17) . . . no
Si2 C238 H238' 105(2) . . . no
Si2 C239 H239" 113.7(17) . . . no
Si2 C239 H239' 111.7(17) . . . no
H239' C239 H239 102(2) . . . no
Si2 C239 H239 111.3(15) . . . no
H239' C239 H239" 112(2) . . . no
H239" C239 H239 106(2) . . . no
Si2 C240 H240" 111.8(17) . . . no
Si2 C240 H240 108.4(15) . . . no
H240' C240 H240 109(2) . . . no
H240" C240 H240 110(2) . . . no
H240' C240 H240" 107(2) . . . no
Si2 C240 H240' 110.5(16) . . . no
C16 C110 H110 108.2(12) . . . no
C111 C110 H110 106.8(12) . . . no
C112 C110 H110 107.0(12) . . . no
C110 C111 H111' 111.7(18) . . . no
C110 C111 H111" 109.5(15) . . . no
C110 C111 H111 113.2(15) . . . no
H111' C111 H111" 110(2) . . . no
H111' C111 H111 106(2) . . . no
H111" C111 H111 106(2) . . . no
C110 C112 H112' 110.8(14) . . . no
C110 C112 H112" 111.3(16) . . . no
C110 C112 H112 110.4(14) . . . no
H112' C112 H112" 109(2) . . . no
H112' C112 H112 108(2) . . . no
H112" C112 H112 107(2) . . . no
C114 C115 H115 118.7(14) . . . no
C116 C115 H115 121.2(14) . . . no
C115 C116 H116 117.5(12) . . . no
C117 C116 H116 122.3(12) . . . no
C116 C117 H117 121.0(14) . . . no
C118 C117 H117 118.9(14) . . . no
C117 C118 H118 121.9(14) . . . no
C119 C118 H118 118.3(14) . . . no
C114 C119 H119 120.2(12) . . . no
C118 C119 H119 119.1(12) . . . no
C121 C122 H122 119.5(13) . . . no
C123 C122 H122 119.1(13) . . . no
C122 C123 H123 120.9(13) . . . no
C124 C123 H123 119.8(13) . . . no
C123 C124 H124 119.5(14) . . . no
C125 C124 H124 118.2(14) . . . no
C121 C126 H126 109.3(12) . . . no
C127 C126 H126 108.0(12) . . . no
C128 C126 H126 105.6(12) . . . no
C126 C127 H127' 110.6(15) . . . no
C126 C127 H127" 108.9(17) . . . no
C126 C127 H127 111.2(14) . . . no
H127' C127 H127" 106(2) . . . no
H127' C127 H127 108.1(19) . . . no
H127" C127 H127 112(2) . . . no
C126 C128 H128' 110.3(14) . . . no
C126 C128 H128" 108.6(15) . . . no
C126 C128 H128 111.4(14) . . . no
H128' C128 H128" 112(2) . . . no
H128' C128 H128 104(2) . . . no
H128" C128 H128 110(2) . . . no
C125 C129 H129 108.1(12) . . . no
C130 C129 H129 108.4(12) . . . no
C131 C129 H129 107.1(12) . . . no
C129 C130 H130' 111.3(12) . . . no
C129 C130 H130" 108.9(14) . . . no
C129 C130 H130 114.0(12) . . . no
H130' C130 H130" 111.6(18) . . . no
H130' C130 H130 102.6(18) . . . no
H130" C130 H130 108.3(18) . . . no
C129 C131 H131' 111.8(14) . . . no
C129 C131 H131" 110.3(14) . . . no
C129 C131 H131 112.4(12) . . . no
H131' C131 H131" 110(2) . . . no
H131' C131 H131 107.7(19) . . . no
H131" C131 H131 105(2) . . . no
N13 C132 H132 114.5(14) . . . no
C133 C132 H132 122.5(14) . . . no
C132 C133 H133 120.1(15) . . . no
C134 C133 H133 120.6(15) . . . no
C133 C134 H134 121.3(14) . . . no
C135 C134 H134 120.1(13) . . . no
C134 C135 H135 120.9(13) . . . no
C136 C135 H135 120.3(13) . . . no
N13 C136 H136 115.9(13) . . . no
C135 C136 H136 120.6(13) . . . no
Fe1 C137 H137' 108.0(13) . . . no
Fe1 C137 H137 108.3(14) . . . no
Si1 C137 H137' 107.6(14) . . . no
Si1 C137 H137 108.6(15) . . . no
H137' C137 H137 105(2) . . . no
Si1 C138 H138' 110.5(16) . . . no
Si1 C138 H138" 115.2(16) . . . no
Si1 C138 H138 109.7(18) . . . no
H138' C138 H138" 104(2) . . . no
H138' C138 H138 107(2) . . . no
H138" C138 H138 110(2) . . . no
Si1 C139 H139' 111.6(15) . . . no
Si1 C139 H139" 110.3(17) . . . no
Si1 C139 H139 112.9(17) . . . no
H139' C139 H139" 103(2) . . . no
H139' C139 H139 108(2) . . . no
H139" C139 H139 111(2) . . . no
Si1 C140 H140' 110.6(18) . . . no
Si1 C140 H140" 104.5(16) . . . no
Si1 C140 H140 111.8(16) . . . no
H140' C140 H140" 115(2) . . . no
H140' C140 H140 108(2) . . . no
H140" C140 H140 107(2) . . . no

loop_
_geom_bond_atom_site_label_1
_geom_bond_atom_site_label_2
_geom_bond_distance
_geom_bond_site_symmetry_1
_geom_bond_site_symmetry_2
_geom_bond_publ_flag
Fe2 N21 2.1021(18) . . yes
Fe2 N22 2.0955(18) . . yes
Fe2 N23 2.1232(19) . . yes
Fe2 C237 2.046(2) . . yes
Fe1 N11 2.0864(18) . . yes
Fe1 N12 2.1226(18) . . yes
Fe1 N13 2.1314(18) . . yes
Fe1 C137 2.049(2) . . yes
Si2 C240 1.875(3) . . yes
Si2 C237 1.839(3) . . yes
Si2 C238 1.882(3) . . yes
Si2 C239 1.872(3) . . yes
Si1 C138 1.863(3) . . yes
Si1 C139 1.878(3) . . yes
Si1 C140 1.879(3) . . yes
Si1 C137 1.844(3) . . yes
N21 C21 1.420(3) . . yes
N21 C213 1.327(3) . . yes
N22 C213 1.346(3) . . yes
N22 C220 1.426(3) . . yes
N23 C236 1.347(3) . . yes
N23 C232 1.341(3) . . yes
N11 C113 1.351(3) . . yes
N11 C11 1.423(3) . . yes
N12 C120 1.424(3) . . yes
N12 C113 1.323(3) . . yes
N13 C132 1.343(3) . . yes
N13 C136 1.341(3) . . yes
C230A C229 1.643(7) . . no
C230B C229 1.255(11) . . no
C231A C229 1.374(7) . . no
C231B C229 1.732(9) . . no
C21 C22 1.414(3) . . no
C21 C26 1.413(3) . . no
C22 C23 1.394(3) . . no
C22 C27 1.519(3) . . no
C23 C24 1.382(4) . . no
C24 C25 1.386(3) . . no
C25 C26 1.389(3) . . no
C26 C210 1.529(3) . . no
C27 C29 1.530(4) . . no
C27 C28 1.535(3) . . no
C230A H2301' 0.9800 . . no
C230A H2301 0.9800 . . no
C230A H2301" 0.9800 . . no
C230B H2302 0.9800 . . no
C230B H229 1.37(4) . . no
C230B H2302" 0.9800 . . no
C230B H2302' 0.9800 . . no
C231A H2311" 0.9800 . . no
C231A H2311' 0.9800 . . no
C231A H2311 0.9800 . . no
C231B H2312" 0.9800 . . no
C231B H2312' 0.9800 . . no
C231B H2312 0.9800 . . no
C23 H23 0.93(2) . . no
C24 H24 0.93(2) . . no
C25 H25 0.95(2) . . no
C27 H27 0.97(2) . . no
C28 H28' 1.05(3) . . no
C28 H28" 0.96(3) . . no
C28 H28 1.00(3) . . no
C29 H29" 0.95(2) . . no
C29 H29' 1.01(2) . . no
C29 H29 0.97(2) . . no
C210 C211 1.525(4) . . no
C210 C212 1.526(3) . . no
C11 C12 1.419(3) . . no
C11 C16 1.407(3) . . no
C12 C13 1.394(3) . . no
C12 C17 1.525(3) . . no
C213 C214 1.493(3) . . no
C13 C14 1.380(4) . . no
C214 C219 1.390(3) . . no
C214 C215 1.397(3) . . no
C14 C15 1.380(3) . . no
C215 C216 1.387(3) . . no
C15 C16 1.392(3) . . no
C16 C110 1.523(3) . . no
C216 C217 1.384(4) . . no
C17 C18 1.530(4) . . no
C217 C218 1.383(4) . . no
C17 C19 1.528(4) . . no
C218 C219 1.393(3) . . no
C220 C221 1.416(3) . . no
C220 C225 1.405(3) . . no
C221 C222 1.391(3) . . no
C221 C226 1.523(3) . . no
C222 C223 1.378(4) . . no
C223 C224 1.378(4) . . no
C224 C225 1.393(4) . . no
C225 C229 1.523(4) . . no
C226 C228 1.529(4) . . no
C226 C227 1.517(4) . . no
C232 C233 1.382(4) . . no
C233 C234 1.377(4) . . no
C234 C235 1.372(4) . . no
C235 C236 1.386(4) . . no
C110 C111 1.523(4) . . no
C210 H210 0.96(2) . . no
C110 C112 1.539(4) . . no
C211 H211" 0.98(2) . . no
C211 H211 0.93(3) . . no
C211 H211' 0.97(3) . . no
C212 H212" 0.97(3) . . no
C212 H212 0.96(3) . . no
C212 H212' 0.97(3) . . no
C113 C114 1.495(3) . . no
C13 H13 0.91(2) . . no
C114 C119 1.397(3) . . no
C14 H14 0.97(2) . . no
C114 C115 1.392(3) . . no
C15 H15 0.93(2) . . no
C115 C116 1.394(3) . . no
C215 H215 0.89(2) . . no
C116 C117 1.384(4) . . no
C216 H216 0.91(3) . . no
C117 C118 1.387(4) . . no
C17 H17 0.98(2) . . no
C217 H217 0.93(2) . . no
C118 C119 1.388(3) . . no
C18 H18" 1.09(4) . . no
C18 H18 0.94(3) . . no
C18 H18' 1.00(3) . . no
C218 H218 0.95(3) . . no
C19 H19" 0.98(3) . . no
C219 H219 0.94(2) . . no
C19 H19' 0.95(3) . . no
C19 H19 0.99(3) . . no
C120 C121 1.412(3) . . no
C120 C125 1.417(3) . . no
C121 C122 1.392(3) . . no
C121 C126 1.525(3) . . no
C222 H222 0.95(2) . . no
C122 C123 1.384(3) . . no
C123 C124 1.378(3) . . no
C223 H223 0.93(2) . . no
C224 H224 0.91(3) . . no
C124 C125 1.393(3) . . no
C125 C129 1.517(3) . . no
C126 C127 1.535(4) . . no
C126 C128 1.529(4) . . no
C226 H226 0.92(2) . . no
C227 H227' 0.99(3) . . no
C227 H227" 0.88(3) . . no
C227 H227 1.10(3) . . no
C228 H228" 0.99(4) . . no
C228 H228 0.91(3) . . no
C228 H228' 0.98(3) . . no
C229 H229 0.76(4) . . no
C129 C130 1.532(3) . . no
C129 C131 1.535(3) . . no
C232 H232 0.91(2) . . no
C132 C133 1.375(4) . . no
C133 C134 1.376(3) . . no
C233 H233 0.95(3) . . no
C234 H234 0.96(2) . . no
C134 C135 1.381(3) . . no
C135 C136 1.374(3) . . no
C235 H235 0.90(3) . . no
C236 H236 1.00(3) . . no
C237 H237' 0.98(3) . . no
C237 H237 0.99(3) . . no
C238 H238' 0.92(3) . . no
C238 H238" 1.03(3) . . no
C238 H238 1.02(3) . . no
C239 H239 1.02(3) . . no
C239 H239' 0.95(3) . . no
C239 H239" 0.96(3) . . no
C240 H240' 0.97(3) . . no
C240 H240" 0.96(3) . . no
C240 H240 0.96(3) . . no
C110 H110 0.99(2) . . no
C111 H111' 0.92(3) . . no
C111 H111" 0.93(3) . . no
C111 H111 1.00(3) . . no
C112 H112' 1.01(3) . . no
C112 H112" 0.96(3) . . no
C112 H112 0.95(2) . . no
C115 H115 0.91(2) . . no
C116 H116 0.92(2) . . no
C117 H117 0.98(2) . . no
C118 H118 0.95(2) . . no
C119 H119 0.96(2) . . no
C122 H122 0.96(2) . . no
C123 H123 0.97(2) . . no
C124 H124 0.93(2) . . no
C126 H126 0.96(2) . . no
C127 H127' 0.99(3) . . no
C127 H127" 0.94(3) . . no
C127 H127 1.00(2) . . no
C128 H128' 0.95(3) . . no
C128 H128" 0.96(3) . . no
C128 H128 0.97(3) . . no
C129 H129 0.95(2) . . no
C130 H130' 1.01(2) . . no
C130 H130" 1.00(2) . . no
C130 H130 1.00(2) . . no
C131 H131' 1.00(2) . . no
C131 H131" 0.95(2) . . no
C131 H131 0.99(2) . . no
C132 H132 0.95(2) . . no
C133 H133 0.91(3) . . no
C134 H134 1.00(2) . . no
C135 H135 0.96(2) . . no
C136 H136 0.91(2) . . no
C137 H137' 0.95(2) . . no
C137 H137 0.94(3) . . no
C138 H138' 0.92(3) . . no
C138 H138" 1.01(3) . . no
C138 H138 0.98(3) . . no
C139 H139' 0.97(3) . . no
C139 H139" 1.03(3) . . no
C139 H139 0.93(3) . . no
C140 H140' 0.92(3) . . no
C140 H140" 1.05(3) . . no
C140 H140 0.92(3) . . no

loop_
_geom_contact_atom_site_label_1
_geom_contact_atom_site_label_2
_geom_contact_distance
_geom_contact_site_symmetry_1
_geom_contact_site_symmetry_2
_geom_contact_publ_flag
Fe1 C126 3.983(3) . . no
Fe1 C110 4.013(2) . . no
Fe1 C112 3.739(3) . . no
Fe2 C210 3.997(3) . . no
Fe2 C230B 3.865(10) . . no
Fe2 C229 3.983(4) . . no
Fe1 H112" 2.97(3) . . no
Fe1 H19 3.45(3) . . no
Fe1 H126 3.22(2) . . no
Fe1 H138" 3.48(3) . . no
Fe2 H229 3.39(4) . . no
Fe2 H238 3.25(3) . . no
Fe2 H210 3.28(2) . . no
Fe2 H2302' 3.0700 . . no
N11 N12 2.219(3) . . no
N11 C112 3.355(3) . . no
N12 N13 3.298(3) . . no
N12 N11 2.219(3) . . no
N13 N12 3.298(3) . . no
N21 N22 2.208(3) . . no
N21 N23 3.273(3) . . no
N22 C230B 3.402(10) . . no
N22 N21 2.208(3) . . no
N23 N21 3.273(3) . . no
N11 H110 2.48(2) . . no
N11 H112" 2.90(3) . . no
N11 H17 2.58(2) . . no
N11 H119 2.79(2) . . no
N12 H129 2.56(2) . . no
N12 H115 2.92(2) . . no
N12 H126 2.39(2) . . no
N12 H17 2.94(2) . . no
N21 H27 2.53(2) . . no
N21 H210 2.38(2) . . no
N21 H219 2.87(2) . . no
N22 H229 2.50(4) . . no
N22 H226 2.59(2) . . no
N22 H2302' 2.9400 . . no
N22 H215 2.79(2) . . no
C230B Fe2 3.865(10) . . no
C230B N22 3.402(10) . . no
C11 C119 3.109(3) . . no
C12 C114 3.327(3) . . no
C13 C217 3.591(3) . 4_564 no
C17 C114 3.358(3) . . no
C17 C113 3.085(3) . . no
C21 C219 3.094(3) . . no
C22 C214 3.573(3) . . no
C27 C213 3.407(3) . . no
C27 C214 3.566(3) . . no
C28 C124 3.597(4) . 1_565 no
C29 C232 3.490(4) . . no
C29 C233 3.599(4) . . no
C230A H224 2.89(3) . . no
C230A H28' 3.01(2) . 2_545 no
C230B H238 2.76(3) . . no
C231A H224 3.08(2) . . no
C231B H224 2.57(3) . . no
C110 Fe1 4.013(2) . . no
C11 H119 2.84(2) . . no
C11 H112" 3.02(3) . . no
C112 N11 3.355(3) . . no
C112 Fe1 3.739(3) . . no
C13 H18 2.82(3) . . no
C113 C17 3.085(3) . . no
C113 C129 3.384(3) . . no
C13 H227 3.09(3) . 4_564 no
C13 H134 2.96(2) . 2_655 no
C13 H19" 3.02(3) . . no
C114 C17 3.358(3) . . no
C114 C129 3.452(3) . . no
C114 C125 3.474(3) . . no
C114 C12 3.327(3) . . no
C114 C131 3.587(3) . . no
C115 C120 3.116(3) . . no
C15 H111 2.86(3) . . no
C15 H111' 2.97(3) . . no
C115 C125 3.536(3) . . no
C16 H119 3.03(2) . . no
C18 H13 2.61(2) . . no
C19 H211' 3.10(3) . . no
C119 C11 3.109(3) . . no
C120 C115 3.116(3) . . no
C21 H219 2.63(2) . . no
C21 H235 2.92(3) . 3_575 no
C22 H235 3.00(3) . 3_575 no
C23 H235 3.02(3) . 3_575 no
C23 H29 2.84(3) . . no
C23 H28" 2.86(3) . . no
C24 H235 3.02(3) . 3_575 no
C124 C28 3.597(4) . 1_545 no
C25 H212" 2.88(3) . . no
C25 H211 2.91(2) . . no
C125 C115 3.536(3) . . no
C125 C114 3.474(3) . . no
C25 H235 2.96(3) . 3_575 no
C26 H235 2.92(3) . 3_575 no
C126 Fe1 3.983(3) . . no
C26 H219 2.836(19) . . no
C28 H23 2.98(2) . . no
C129 C114 3.452(3) . . no
C29 H23 2.87(2) . . no
C129 C113 3.384(3) . . no
C130 C135 3.487(4) . . no
C130 C136 3.493(3) . . no
C131 C114 3.587(3) . . no
C135 C130 3.487(4) . . no
C136 C130 3.493(3) . . no
C210 Fe2 3.997(3) . . no
C111 H15 2.63(2) . . no
C113 H129 2.71(2) . . no
C213 C226 3.079(3) . . no
C113 H17 2.34(2) . . no
C213 C27 3.407(3) . . no
C214 C226 3.310(3) . . no
C214 C221 3.280(3) . . no
C214 C27 3.566(3) . . no
C114 H17 2.68(2) . . no
C114 H129 2.93(2) . . no
C114 H131" 2.95(2) . . no
C214 C22 3.573(3) . . no
C215 C221 3.523(3) . . no
C115 H17 2.87(2) . . no
C115 H131" 2.99(2) . . no
C215 C220 3.084(3) . . no
C116 H23 2.97(2) . 1_545 no
C217 C13 3.591(3) . 4_565 no
C117 H23 2.90(2) . 1_545 no
C118 H217 2.92(2) . 4_564 no
C119 H131" 3.04(2) . . no
C219 C21 3.094(3) . . no
C220 C215 3.084(3) . . no
C120 H115 2.71(2) . . no
C121 H115 2.98(2) . . no
C221 C214 3.280(3) . . no
C221 C215 3.523(3) . . no
C122 H127" 2.90(3) . . no
C122 H128 2.85(2) . . no
C123 H118 3.02(2) . 4_555 no
C124 H131 2.83(2) . . no
C124 H28 3.06(3) . 1_545 no
C124 H130" 2.77(2) . . no
C226 C213 3.079(3) . . no
C226 C214 3.310(3) . . no
C127 H122 3.00(2) . . no
C127 H2302" 3.0200 . 2_545 no
C128 H122 2.90(2) . . no
C128 H133 3.08(2) . 3_666 no
C229 Fe2 3.983(4) . . no
C130 H124 2.84(2) . . no
C131 H124 2.92(2) . . no
C232 C29 3.490(4) . . no
C233 C29 3.599(4) . . no
C135 H130' 3.04(2) . . no
C135 H211 2.98(3) . 2_645 no
C135 H130 3.02(2) . . no
C236 C238 3.591(4) . . no
C136 H130 3.05(2) . . no
C136 H110 3.00(2) . . no
C136 H129 2.93(2) . . no
C137 H132 3.04(2) . . no
C138 H24 2.97(3) . 2_645 no
C238 C236 3.591(4) . . no
C139 H135 2.94(2) . 2_655 no
C140 H130 2.99(2) . 3_666 no
C211 H25 2.98(2) . . no
C211 H219 3.072(19) . . no
C211 H112' 2.97(3) . 2_655 no
C212 H222 2.98(2) . 4_564 no
C212 H234 3.06(2) . 3_575 no
C212 H223 3.08(2) . 4_564 no
C212 H25 2.92(2) . . no
C213 H27 2.73(2) . . no
C213 H226 2.39(2) . . no
C213 H210 3.02(2) . . no
C214 H27 3.05(2) . . no
C214 H28 2.98(2) . . no
C214 H226 2.72(2) . . no
C217 H124 2.97(2) . 1_565 no
C218 H124 2.91(2) . 1_565 no
C219 H226 2.95(2) . . no
C219 H227 3.09(3) . . no
C219 H28 3.03(2) . . no
C220 H215 2.76(2) . . no
C220 H2302' 3.0100 . . no
C222 H228 3.02(3) . . no
C222 H227" 2.78(3) . . no
C224 H2301' 2.9300 . . no
C224 H2312" 2.8100 . . no
C224 H2311" 2.9400 . . no
C224 H2312' 2.9300 . . no
C225 H215 3.07(2) . . no
C227 H222 2.66(2) . . no
C232 H29" 3.05(3) . . no
C232 H229 2.97(4) . . no
C232 H27 2.89(2) . . no
C234 H212 3.09(2) . 3_575 no
C237 H236 3.09(3) . . no
C237 H223 3.09(2) . 4_564 no
C238 H2302' 2.9700 . . no
C238 H117 3.07(2) . 3_565 no
C239 H233 3.00(3) . 2_545 no
C240 H224 3.01(3) . 4_564 no
H111' C15 2.97(3) . . no
H111" H112' 2.57(3) . . no
H112' H111" 2.57(3) . . no
H112' C211 2.97(3) . 2_645 no
H112' H211 2.46(4) . 2_645 no
H112" Fe1 2.97(3) . . no
H112" C11 3.02(3) . . no
H112" N11 2.90(3) . . no
H127' H128' 2.47(3) . . no
H127" C122 2.90(3) . . no
H127" H122 2.52(3) . . no
H127" H2302" 2.4400 . 2_545 no
H127" H128 2.54(4) . . no
H128' H133 2.57(3) . 3_666 no
H128' H127' 2.47(3) . . no
H128" H138 2.49(4) . 3_666 no
H130' H131' 2.57(3) . . no
H130' C135 3.04(2) . . no
H130" C124 2.77(2) . . no
H130" H124 2.29(3) . . no
H131' H130' 2.57(3) . . no
H131" C119 3.04(2) . . no
H131" C115 2.99(2) . . no
H131" C114 2.95(2) . . no
H13 H227 2.53(4) . 4_564 no
H13 C18 2.61(2) . . no
H13 H18 2.20(4) . . no
H137' H132 2.40(3) . 3_666 no
H14 H227 2.58(4) . 4_564 no
H14 H111 2.60(4) . 3_665 no
H138' H24 2.46(4) . 2_645 no
H15 H111 2.26(3) . . no
H15 C111 2.63(2) . . no
H138" Fe1 3.48(3) . . no
H17 C113 2.34(2) . . no
H17 C114 2.68(2) . . no
H17 N12 2.94(2) . . no
H17 C115 2.87(2) . . no
H17 N11 2.58(2) . . no
H18 C13 2.82(3) . . no
H18 H13 2.20(4) . . no
H19 Fe1 3.45(3) . . no
H19' H228' 2.52(4) . . no
H19" C13 3.02(3) . . no
H19" H211' 2.46(4) . . no
H140" H130 2.58(4) . 3_666 no
H211' C19 3.10(3) . . no
H211' H212' 2.52(3) . . no
H211' H19" 2.46(4) . . no
H211" H219 2.32(3) . . no
H212' H211' 2.52(3) . . no
H23 C28 2.98(2) . . no
H23 H29 2.38(3) . . no
H23 C116 2.97(2) . 1_565 no
H23 C29 2.87(2) . . no
H23 H28" 2.49(3) . . no
H23 C117 2.90(2) . 1_565 no
H212" C25 2.88(3) . . no
H212" H25 2.43(3) . . no
H24 H138' 2.46(4) . 2_655 no
H24 C138 2.97(3) . 2_655 no
H227' H228' 2.50(4) . . no
H25 C212 2.92(2) . . no
H25 H212" 2.43(3) . . no
H25 C211 2.98(2) . . no
H25 H211 2.53(3) . . no
H227" H222 2.22(4) . . no
H227" C222 2.78(3) . . no
H228' H19' 2.52(4) . . no
H228' H227' 2.50(4) . . no
H27 N21 2.53(2) . . no
H27 C213 2.73(2) . . no
H27 H232 2.54(3) . . no
H27 C232 2.89(2) . . no
H27 C214 3.05(2) . . no
H28 C214 2.98(2) . . no
H28 C124 3.06(3) . 1_565 no
H28 C219 3.03(2) . . no
H28' H29' 2.46(3) . . no
H28' H2301" 2.3000 . 2_555 no
H28' C230A 3.01(2) . 2_555 no
H28" H29 2.55(4) . . no
H28" H23 2.49(3) . . no
H28" C23 2.86(3) . . no
H29 C23 2.84(3) . . no
H29 H28" 2.55(4) . . no
H29 H23 2.38(3) . . no
H29' H28' 2.46(3) . . no
H29" C232 3.05(3) . . no
H29" H236 2.52(4) . 3_575 no
H238' H123 2.40(4) . 2_555 no
H238" H117 2.49(4) . 3_565 no
H240" H2312' 2.5500 . 2_545 no
H2301 H2311 2.4600 . . no
H2301' H224 2.4700 . . no
H2301' C224 2.9300 . . no
H2301" H28' 2.3000 . 2_545 no
H2302 H2312" 2.5700 . . no
H2302' C238 2.9700 . . no
H2302' C220 3.0100 . . no
H2302' N22 2.9400 . . no
H2302' H238 2.1000 . . no
H2302' Fe2 3.0700 . . no
H2302" C127 3.0200 . 2_555 no
H2302" H127" 2.4400 . 2_555 no
H2302" H2312 2.5600 . . no
H2311 H2301 2.4600 . . no
H2311' H215 2.5200 . . no
H2311" C224 2.9400 . . no
H2312 H2302" 2.5600 . . no
H2312' H240" 2.5500 . 2_555 no
H2312' C224 2.9300 . . no
H2312" H224 2.1800 . . no
H2312" H2302 2.5700 . . no
H2312" C224 2.8100 . . no
H110 C136 3.00(2) . . no
H110 H119 2.59(3) . . no
H110 N11 2.48(2) . . no
H110 H136 2.31(3) . . no
H111 H112 2.55(3) . . no
H111 H14 2.60(4) . 3_665 no
H111 H15 2.26(3) . . no
H111 C15 2.86(3) . . no
H112 H111 2.55(3) . . no
H115 C120 2.71(2) . . no
H115 N12 2.92(2) . . no
H115 H127 2.39(3) . . no
H115 C121 2.98(2) . . no
H117 C238 3.07(2) . 3_565 no
H117 H238" 2.49(4) . 3_565 no
H117 H123 2.55(3) . 4_554 no
H118 C123 3.02(2) . 4_554 no
H119 N11 2.79(2) . . no
H119 H110 2.59(3) . . no
H119 C16 3.03(2) . . no
H119 C11 2.84(2) . . no
H122 C128 2.90(2) . . no
H122 H127" 2.52(3) . . no
H122 H128 2.40(3) . . no
H122 C127 3.00(2) . . no
H123 H117 2.55(3) . 4_555 no
H123 H238' 2.40(4) . 2_545 no
H124 C217 2.97(2) . 1_545 no
H124 C131 2.92(2) . . no
H124 C130 2.84(2) . . no
H124 H131 2.44(3) . . no
H124 C218 2.91(2) . 1_545 no
H124 H130" 2.29(3) . . no
H126 Fe1 3.22(2) . . no
H126 N12 2.39(2) . . no
H127 H115 2.39(3) . . no
H128 C122 2.85(2) . . no
H128 H127" 2.54(4) . . no
H128 H122 2.40(3) . . no
H129 C114 2.93(2) . . no
H129 N12 2.56(2) . . no
H129 C136 2.93(2) . . no
H129 H136 2.46(3) . . no
H129 C113 2.71(2) . . no
H130 C135 3.02(2) . . no
H130 H140" 2.58(4) . 3_666 no
H130 C136 3.05(2) . . no
H130 C140 2.99(2) . 3_666 no
H131 C124 2.83(2) . . no
H131 H124 2.44(3) . . no
H132 C137 3.04(2) . . no
H132 H137' 2.40(3) . 3_666 no
H133 C128 3.08(2) . 3_666 no
H133 H128' 2.57(3) . 3_666 no
H134 C13 2.96(2) . 2_645 no
H135 H139 2.55(3) . 2_645 no
H135 C139 2.94(2) . 2_645 no
H136 H110 2.31(3) . . no
H136 H129 2.46(3) . . no
H138 H128" 2.49(4) . 3_666 no
H139 H135 2.55(3) . 2_655 no
H210 Fe2 3.28(2) . . no
H210 N21 2.38(2) . . no
H210 C213 3.02(2) . . no
H210 H226 2.54(3) . . no
H211 C135 2.98(3) . 2_655 no
H211 C25 2.91(2) . . no
H211 H25 2.53(3) . . no
H211 H112' 2.46(4) . 2_655 no
H212 H223 2.50(3) . 4_564 no
H212 C234 3.09(2) . 3_575 no
H212 H234 2.39(3) . 3_575 no
H215 C225 3.07(2) . . no
H215 N22 2.79(2) . . no
H215 C220 2.76(2) . . no
H215 H2311' 2.5200 . . no
H217 C118 2.92(2) . 4_565 no
H219 C26 2.836(19) . . no
H219 N21 2.87(2) . . no
H219 C21 2.63(2) . . no
H219 C211 3.072(19) . . no
H219 H211" 2.32(3) . . no
H222 C227 2.66(2) . . no
H222 H227" 2.22(4) . . no
H222 C212 2.98(2) . 4_565 no
H223 C237 3.09(2) . 4_565 no
H223 C212 3.08(2) . 4_565 no
H223 H212 2.50(3) . 4_565 no
H223 H237 2.58(3) . 4_565 no
H224 H240 2.58(4) . 4_565 no
H224 C230A 2.89(3) . . no
H224 C231A 3.08(2) . . no
H224 H2301' 2.4700 . . no
H224 C231B 2.57(3) . . no
H224 H2312" 2.1800 . . no
H224 C240 3.01(3) . 4_565 no
H226 C214 2.72(2) . . no
H226 C219 2.95(2) . . no
H226 H210 2.54(3) . . no
H226 C213 2.39(2) . . no
H226 N22 2.59(2) . . no
H227 H13 2.53(4) . 4_565 no
H227 H14 2.58(4) . 4_565 no
H227 C13 3.09(3) . 4_565 no
H227 C219 3.09(3) . . no
H228 C222 3.02(3) . . no
H229 N22 2.50(4) . . no
H229 Fe2 3.39(4) . . no
H229 H232 2.39(4) . . no
H229 C232 2.97(4) . . no
H232 H229 2.39(4) . . no
H232 H27 2.54(3) . . no
H233 C239 3.00(3) . 2_555 no
H233 H239 2.58(4) . 2_555 no
H234 C212 3.06(2) . 3_575 no
H234 H212 2.39(3) . 3_575 no
H235 C23 3.02(3) . 3_575 no
H235 C24 3.02(3) . 3_575 no
H235 C22 3.00(3) . 3_575 no
H235 C26 2.92(3) . 3_575 no
H235 C25 2.96(3) . 3_575 no
H235 C21 2.92(3) . 3_575 no
H236 C237 3.09(3) . . no
H236 H29" 2.52(4) . 3_575 no
H237 H223 2.58(3) . 4_564 no
H238 C230B 2.76(3) . . no
H238 Fe2 3.25(3) . . no
H238 H2302' 2.1000 . . no
H239 H233 2.58(4) . 2_545 no
H240 H224 2.58(4) . 4_564 no

loop_
_geom_hbond_atom_site_label_D
_geom_hbond_atom_site_label_H
_geom_hbond_atom_site_label_A
_geom_hbond_distance_DH
_geom_hbond_distance_HA
_geom_hbond_distance_DA
_geom_hbond_angle_DHA
_geom_hbond_site_symmetry_A
_geom_hbond_publ_flag
C17 H17 N11 0.98(2) 2.58(2) 2.968(3) 104.0(16) . yes
C27 H27 N21 0.97(2) 2.53(2) 2.993(3) 109.4(15) . yes
C110 H110 N11 0.99(2) 2.48(2) 2.847(3) 101.5(14) . yes
C126 H126 N12 0.96(2) 2.39(2) 2.867(3) 110.0(14) . yes
C129 H129 N12 0.95(2) 2.56(2) 3.018(3) 109.8(14) . yes
C210 H210 N21 0.96(2) 2.38(2) 2.855(3) 110.2(13) . yes
C226 H226 N22 0.92(2) 2.59(2) 2.969(3) 105.1(15) . yes
C229 H229 N22 0.76(4) 2.50(4) 2.888(4) 114(3) . yes

loop_
_geom_torsion_atom_site_label_1
_geom_torsion_atom_site_label_2
_geom_torsion_atom_site_label_3
_geom_torsion_atom_site_label_4
_geom_torsion
_geom_torsion_site_symmetry_1
_geom_torsion_site_symmetry_2
_geom_torsion_site_symmetry_3
_geom_torsion_site_symmetry_4
_geom_torsion_publ_flag
N22 Fe2 N21 C21 -174.3(2) . . . . no
N22 Fe2 N21 C213 -2.59(12) . . . . no
N23 Fe2 N21 C21 -70.5(2) . . . . no
N23 Fe2 N21 C213 101.18(13) . . . . no
C237 Fe2 N21 C21 61.1(2) . . . . no
C237 Fe2 N21 C213 -127.27(14) . . . . no
N21 Fe2 N22 C213 2.56(12) . . . . no
N21 Fe2 N22 C220 -150.8(3) . . . . no
N23 Fe2 N22 C213 -91.95(13) . . . . no
N23 Fe2 N22 C220 114.7(2) . . . . no
C237 Fe2 N22 C213 118.58(15) . . . . no
C237 Fe2 N22 C220 -34.8(3) . . . . no
N21 Fe2 N23 C232 -61.4(2) . . . . no
N21 Fe2 N23 C236 118.27(18) . . . . no
N22 Fe2 N23 C232 4.2(2) . . . . no
N22 Fe2 N23 C236 -176.16(18) . . . . no
C237 Fe2 N23 C232 159.97(19) . . . . no
C237 Fe2 N23 C236 -20.4(2) . . . . no
N21 Fe2 C237 Si2 157.81(10) . . . . no
N22 Fe2 C237 Si2 72.42(17) . . . . no
N23 Fe2 C237 Si2 -75.54(14) . . . . no
C137 Fe1 N11 C113 -112.23(16) . . . . no
N12 Fe1 N11 C113 -2.24(11) . . . . no
N13 Fe1 N11 C11 -115.5(2) . . . . no
N13 Fe1 N11 C113 92.36(13) . . . . no
C137 Fe1 N11 C11 39.9(3) . . . . no
N11 Fe1 N13 C132 173.63(17) . . . . no
N11 Fe1 N13 C136 -14.0(2) . . . . no
N12 Fe1 N13 C132 -120.62(17) . . . . no
N12 Fe1 N13 C136 51.76(19) . . . . no
C137 Fe1 N13 C132 12.4(2) . . . . no
C137 Fe1 N13 C136 -175.26(18) . . . . no
N11 Fe1 C137 Si1 -76.95(18) . . . . no
N12 Fe1 C137 Si1 -160.35(11) . . . . no
N13 Fe1 C137 Si1 77.38(14) . . . . no
N11 Fe1 N12 C113 2.29(11) . . . . no
N11 Fe1 N12 C120 175.0(2) . . . . no
N13 Fe1 N12 C113 -101.59(12) . . . . no
N13 Fe1 N12 C120 71.2(2) . . . . no
C137 Fe1 N12 C113 130.68(13) . . . . no
C137 Fe1 N12 C120 -56.6(2) . . . . no
N12 Fe1 N11 C11 149.9(2) . . . . no
C239 Si2 C237 Fe2 -71.00(16) . . . . no
C238 Si2 C237 Fe2 48.48(18) . . . . no
C240 Si2 C237 Fe2 168.01(14) . . . . no
C138 Si1 C137 Fe1 -52.36(17) . . . . no
C140 Si1 C137 Fe1 -171.57(14) . . . . no
C139 Si1 C137 Fe1 67.61(17) . . . . no
Fe2 N21 C21 C26 -80.8(3) . . . . no
Fe2 N21 C21 C22 92.2(2) . . . . no
C213 N21 C21 C26 109.8(2) . . . . no
C213 N21 C21 C22 -77.2(3) . . . . no
C21 N21 C213 N22 177.00(19) . . . . no
Fe2 N21 C213 C214 -174.40(19) . . . . no
C21 N21 C213 C214 -1.3(3) . . . . no
Fe2 N21 C213 N22 3.88(18) . . . . no
Fe2 N22 C213 N21 -3.89(18) . . . . no
Fe2 N22 C213 C214 174.42(18) . . . . no
Fe2 N22 C220 C221 94.9(3) . . . . no
C213 N22 C220 C221 -53.0(3) . . . . no
C213 N22 C220 C225 131.9(2) . . . . no
Fe2 N22 C220 C225 -80.2(3) . . . . no
C220 N22 C213 C214 -25.3(3) . . . . no
C220 N22 C213 N21 156.39(18) . . . . no
Fe2 N23 C236 C235 -179.8(2) . . . . no
C236 N23 C232 C233 0.2(4) . . . . no
C232 N23 C236 C235 -0.1(4) . . . . no
Fe2 N23 C232 C233 179.85(19) . . . . no
C113 N11 C11 C16 -129.0(2) . . . . no
Fe1 N11 C113 C114 -173.18(17) . . . . no
Fe1 N11 C11 C12 -90.9(3) . . . . no
Fe1 N11 C113 N12 3.48(18) . . . . no
C113 N11 C11 C12 55.5(3) . . . . no
Fe1 N11 C11 C16 84.6(3) . . . . no
C11 N11 C113 N12 -155.73(18) . . . . no
C11 N11 C113 C114 27.6(3) . . . . no
Fe1 N12 C120 C125 -97.9(2) . . . . no
C120 N12 C113 C114 -1.3(3) . . . . no
Fe1 N12 C120 C121 76.7(3) . . . . no
Fe1 N12 C113 N11 -3.41(17) . . . . no
Fe1 N12 C113 C114 173.11(19) . . . . no
C120 N12 C113 N11 -177.81(18) . . . . no
C113 N12 C120 C121 -112.3(2) . . . . no
C113 N12 C120 C125 73.1(3) . . . . no
Fe1 N13 C132 C133 171.8(2) . . . . no
Fe1 N13 C136 C135 -171.38(18) . . . . no
C132 N13 C136 C135 1.1(4) . . . . no
C136 N13 C132 C133 -1.1(4) . . . . no
N21 C21 C22 C23 -172.1(2) . . . . no
N21 C21 C22 C27 9.0(3) . . . . no
C26 C21 C22 C27 -178.2(2) . . . . no
N21 C21 C26 C25 172.9(2) . . . . no
C22 C21 C26 C25 -0.3(3) . . . . no
C22 C21 C26 C210 179.1(2) . . . . no
N21 C21 C26 C210 -7.7(3) . . . . no
C26 C21 C22 C23 0.7(3) . . . . no
C21 C22 C23 C24 -0.3(3) . . . . no
C21 C22 C27 C29 -122.1(2) . . . . no
C27 C22 C23 C24 178.6(2) . . . . no
C23 C22 C27 C29 59.0(3) . . . . no
C21 C22 C27 C28 113.1(2) . . . . no
C23 C22 C27 C28 -65.8(3) . . . . no
C22 C23 C24 C25 -0.5(4) . . . . no
C23 C24 C25 C26 0.9(4) . . . . no
C24 C25 C26 C21 -0.5(3) . . . . no
C24 C25 C26 C210 -179.9(2) . . . . no
C25 C26 C210 C212 -61.9(3) . . . . no
C21 C26 C210 C211 -116.8(2) . . . . no
C21 C26 C210 C212 118.7(2) . . . . no
C25 C26 C210 C211 62.6(3) . . . . no
N11 C11 C16 C15 -175.23(19) . . . . no
N11 C11 C16 C110 1.8(3) . . . . no
C12 C11 C16 C110 177.31(19) . . . . no
C16 C11 C12 C17 -173.48(19) . . . . no
C16 C11 C12 C13 1.2(3) . . . . no
N11 C11 C12 C17 2.0(3) . . . . no
C12 C11 C16 C15 0.3(3) . . . . no
N11 C11 C12 C13 176.62(19) . . . . no
C11 C12 C13 C14 -1.7(3) . . . . no
C17 C12 C13 C14 173.1(2) . . . . no
C13 C12 C17 C19 -83.6(3) . . . . no
C13 C12 C17 C18 41.5(3) . . . . no
C11 C12 C17 C18 -143.9(2) . . . . no
C11 C12 C17 C19 91.0(3) . . . . no
N22 C213 C214 C215 -37.9(3) . . . . no
C12 C13 C14 C15 0.7(3) . . . . no
N21 C213 C214 C215 140.2(2) . . . . no
N22 C213 C214 C219 141.7(2) . . . . no
N21 C213 C214 C219 -40.3(3) . . . . no
C13 C14 C15 C16 0.9(3) . . . . no
C215 C214 C219 C218 2.0(3) . . . . no
C213 C214 C215 C216 178.9(2) . . . . no
C219 C214 C215 C216 -0.6(3) . . . . no
C213 C214 C219 C218 -177.57(19) . . . . no
C14 C15 C16 C110 -178.3(2) . . . . no
C14 C15 C16 C11 -1.4(3) . . . . no
C214 C215 C216 C217 -1.3(3) . . . . no
C215 C216 C217 C218 1.9(3) . . . . no
C15 C16 C110 C111 -32.2(3) . . . . no
C11 C16 C110 C112 -84.6(2) . . . . no
C11 C16 C110 C111 150.9(2) . . . . no
C15 C16 C110 C112 92.4(3) . . . . no
C216 C217 C218 C219 -0.5(3) . . . . no
C217 C218 C219 C214 -1.4(3) . . . . no
C221 C220 C225 C229 -173.7(2) . . . . no
N22 C220 C225 C224 179.8(2) . . . . no
N22 C220 C225 C229 1.5(3) . . . . no
C221 C220 C225 C224 4.7(3) . . . . no
N22 C220 C221 C222 179.34(19) . . . . no
N22 C220 C221 C226 -6.1(3) . . . . no
C225 C220 C221 C222 -5.6(3) . . . . no
C225 C220 C221 C226 169.0(2) . . . . no
C222 C221 C226 C228 82.8(3) . . . . no
C220 C221 C226 C227 143.1(2) . . . . no
C220 C221 C226 C228 -91.8(3) . . . . no
C226 C221 C222 C223 -172.2(2) . . . . no
C220 C221 C222 C223 2.6(3) . . . . no
C222 C221 C226 C227 -42.4(3) . . . . no
C221 C222 C223 C224 1.4(4) . . . . no
C222 C223 C224 C225 -2.4(4) . . . . no
C223 C224 C225 C220 -0.6(4) . . . . no
C223 C224 C225 C229 177.8(2) . . . . no
C224 C225 C229 C230A -57.3(4) . . . . no
C220 C225 C229 C231A -108.7(4) . . . . no
C224 C225 C229 C231A 73.0(5) . . . . no
C220 C225 C229 C230A 121.1(3) . . . . no
N23 C232 C233 C234 0.2(4) . . . . no
C232 C233 C234 C235 -0.7(4) . . . . no
C233 C234 C235 C236 0.7(4) . . . . no
C234 C235 C236 N23 -0.3(4) . . . . no
C16 C110 C111 H111' -51.4(18) . . . . no
C16 C110 C111 H111" -173.8(16) . . . . no
C16 C110 C111 H111 67.9(17) . . . . no
C112 C110 C111 H111' -176.0(17) . . . . no
C112 C110 C111 H111" 61.6(17) . . . . no
C112 C110 C111 H111 -56.6(17) . . . . no
H110 C110 C111 H111' 68(2) . . . . no
H110 C110 C111 H111" -54(2) . . . . no
H110 C110 C111 H111 -173(2) . . . . no
C16 C110 C112 H112' 171.3(16) . . . . no
C16 C110 C112 H112" 50.0(16) . . . . no
C16 C110 C112 H112 -69.1(15) . . . . no
C111 C110 C112 H112' -61.9(16) . . . . no
C111 C110 C112 H112" 176.7(15) . . . . no
C111 C110 C112 H112 57.7(15) . . . . no
H110 C110 C112 H112' 54(2) . . . . no
H110 C110 C112 H112" -68(2) . . . . no
H110 C110 C112 H112 174(2) . . . . no
C113 C114 C115 H115 0.0(15) . . . . no
C119 C114 C115 H115 179.4(14) . . . . no
C113 C114 C119 H119 2.0(14) . . . . no
C115 C114 C119 H119 -177.4(14) . . . . no
C114 C115 C116 H116 -178.3(14) . . . . no
H115 C115 C116 C117 -178.6(15) . . . . no
H115 C115 C116 H116 1(2) . . . . no
C115 C116 C117 H117 178.7(15) . . . . no
H116 C116 C117 C118 179.2(15) . . . . no
H116 C116 C117 H117 -1(2) . . . . no
C116 C117 C118 H118 178.2(16) . . . . no
H117 C117 C118 C119 179.7(15) . . . . no
H117 C117 C118 H118 -2(2) . . . . no
C117 C118 C119 H119 178.3(14) . . . . no
H118 C118 C119 C114 -177.5(15) . . . . no
H118 C118 C119 H119 -1(2) . . . . no
C120 C121 C122 H122 179.9(16) . . . . no
C126 C121 C122 H122 -2.2(17) . . . . no
C120 C121 C126 H126 -6.1(13) . . . . no
C122 C121 C126 H126 176.1(13) . . . . no
C121 C122 C123 H123 -178.5(15) . . . . no
H122 C122 C123 C124 -179.6(16) . . . . no
H122 C122 C123 H123 2(2) . . . . no
C122 C123 C124 H124 176.7(16) . . . . no
H123 C123 C124 C125 178.1(15) . . . . no
H123 C123 C124 H124 -5(2) . . . . no
H124 C124 C125 C120 -176.7(15) . . . . no
H124 C124 C125 C129 3.9(16) . . . . no
C120 C125 C129 H129 0.7(13) . . . . no
C124 C125 C129 H129 -179.9(13) . . . . no
C121 C126 C127 H127' -177.5(15) . . . . no
C121 C126 C127 H127" 65.9(17) . . . . no
C121 C126 C127 H127 -57.4(14) . . . . no
C128 C126 C127 H127' 57.6(15) . . . . no
C128 C126 C127 H127" -59.0(17) . . . . no
C128 C126 C127 H127 177.7(14) . . . . no
H126 C126 C127 H127' -57(2) . . . . no
H126 C126 C127 H127" -174(2) . . . . no
H126 C126 C127 H127 62.9(19) . . . . no
C121 C126 C128 H128' -178.0(17) . . . . no
C121 C126 C128 H128" 59.3(16) . . . . no
C121 C126 C128 H128 -62.6(16) . . . . no
C127 C126 C128 H128' -53.1(17) . . . . no
C127 C126 C128 H128" -175.8(16) . . . . no
C127 C126 C128 H128 62.4(16) . . . . no
H126 C126 C128 H128' 63(2) . . . . no
H126 C126 C128 H128" -60(2) . . . . no
H126 C126 C128 H128 179(2) . . . . no
C125 C129 C130 H130' -175.1(13) . . . . no
C125 C129 C130 H130" 61.5(14) . . . . no
C125 C129 C130 H130 -59.6(15) . . . . no
C131 C129 C130 H130' 60.7(14) . . . . no
C131 C129 C130 H130" -62.7(14) . . . . no
C131 C129 C130 H130 176.2(14) . . . . no
H129 C129 C130 H130' -56.2(18) . . . . no
H129 C129 C130 H130" -179.7(19) . . . . no
H129 C129 C130 H130 59.2(19) . . . . no
C125 C129 C131 H131' 178.3(15) . . . . no
C125 C129 C131 H131" 55.7(17) . . . . no
C125 C129 C131 H131 -60.5(15) . . . . no
C130 C129 C131 H131' -57.4(15) . . . . no
C130 C129 C131 H131" 180.0(17) . . . . no
C130 C129 C131 H131 63.8(15) . . . . no
H129 C129 C131 H131' 60(2) . . . . no
H129 C129 C131 H131" -62(2) . . . . no
H129 C129 C131 H131 -178.5(19) . . . . no
N13 C132 C133 H133 -177.6(19) . . . . no
H132 C132 C133 C134 -179.5(18) . . . . no
H132 C132 C133 H133 3(3) . . . . no
C132 C133 C134 H134 -176.8(17) . . . . no
H133 C133 C134 C135 178.4(19) . . . . no
H133 C133 C134 H134 1(3) . . . . no
C133 C134 C135 H135 179.4(16) . . . . no
H134 C134 C135 C136 176.8(17) . . . . no
H134 C134 C135 H135 -3(2) . . . . no
C134 C135 C136 H136 -176.8(17) . . . . no
H135 C135 C136 N13 179.9(16) . . . . no
H135 C135 C136 H136 4(2) . . . . no
